data_1556871
loop_
_publ_author_name
'Wang, Hai-Xu'
'Wan, Qingyun'
'Low, Kam-Hung'
'Zhou, Cong-Ying'
'Huang, Jie-Sheng'
'Zhang, Jun-Long'
'Che, Chi-Ming'

_publ_section_title
;
 Stable group 8 metal porphyrin mono- and bis(dialkylcarbene) complexes:
 synthesis, characterization, and catalytic activity.
;
_journal_issue 8
_journal_name_full 'Chemical science'
_journal_page_first 2243
_journal_page_last 2259
_journal_paper_doi 10.1039/c9sc05432d
_journal_volume 11
_journal_year 2020
_chemical_formula_moiety 'C59 H27 F20 Fe N5'
_chemical_formula_sum 'C59 H27 F20 Fe N5'
_chemical_formula_weight 1241.70
_space_group_crystal_system triclinic
_space_group_IT_number 1
_space_group_name_Hall 'P 1'
_space_group_name_H-M_alt 'P 1'
_atom_sites_solution_hydrogens geom
_audit_creation_method SHELXL-2014/7
_audit_update_record
;
2019-10-26 deposited with the CCDC.	2019-12-30 downloaded from the CCDC.
;
_cell_angle_alpha 76.710(5)
_cell_angle_beta 80.147(4)
_cell_angle_gamma 84.826(4)
_cell_formula_units_Z 2
_cell_length_a 10.5317(15)
_cell_length_b 14.347(2)
_cell_length_c 17.434(3)
_cell_measurement_reflns_used 1213
_cell_measurement_temperature 173(2)
_cell_measurement_theta_max 53.16
_cell_measurement_theta_min 3.07
_cell_volume 2522.3(7)
_computing_cell_refinement 'SAINT v8.34A (Bruker-AXS, 2007)'
_computing_data_collection 'APEX3 v2015.5-2 (Bruker-AXS, 2015)'
_computing_data_reduction 'SAINT v8.34A (Bruker-AXS, 2007)'
_computing_molecular_graphics 'Bruker SHELXTL'
_computing_publication_material 'Bruker SHELXTL'
_computing_structure_refinement 'SHELXL-2016/6 (Sheldrick, 2016)'
_computing_structure_solution 'SHELXT 2014/5 (Sheldrick, 2014)'
_diffrn_ambient_temperature 173(2)
_diffrn_detector_area_resol_mean 10.24
_diffrn_measured_fraction_theta_full 0.988
_diffrn_measured_fraction_theta_max 0.988
_diffrn_measurement_device_type
;
'Bruker D8 VENTURE KAPPA goniometer PHOTON II CPAD'
;
_diffrn_measurement_method '\f and \w scans'
_diffrn_radiation_type GaK\a
_diffrn_radiation_wavelength 1.34138
_diffrn_reflns_av_R_equivalents 0.0855
_diffrn_reflns_av_unetI/netI 0.0822
_diffrn_reflns_Laue_measured_fraction_full 0.988
_diffrn_reflns_Laue_measured_fraction_max 0.988
_diffrn_reflns_limit_h_max 12
_diffrn_reflns_limit_h_min -12
_diffrn_reflns_limit_k_max 17
_diffrn_reflns_limit_k_min -17
_diffrn_reflns_limit_l_max 20
_diffrn_reflns_limit_l_min -20
_diffrn_reflns_number 56653
_diffrn_reflns_point_group_measured_fraction_full 0.988
_diffrn_reflns_point_group_measured_fraction_max 0.988
_diffrn_reflns_theta_full 53.254
_diffrn_reflns_theta_max 53.254
_diffrn_reflns_theta_min 2.293
_diffrn_source 'Excillum MetalJet D2'
_exptl_absorpt_coefficient_mu 2.358
_exptl_absorpt_correction_T_max 0.7504
_exptl_absorpt_correction_T_min 0.3981
_exptl_absorpt_correction_type multi-scan
_exptl_absorpt_process_details
;
SADABS-2014/5 - Bruker AXS area detector scaling and absorption correction
;
_exptl_crystal_colour red
_exptl_crystal_density_diffrn 1.635
_exptl_crystal_description plate
_exptl_crystal_F_000 1244
_exptl_crystal_size_max 0.224
_exptl_crystal_size_mid 0.187
_exptl_crystal_size_min 0.113
_refine_diff_density_max 0.617
_refine_diff_density_min -0.582
_refine_diff_density_rms 0.081
_refine_ls_abs_structure_details
;
 Refined as an inversion twin.
;
_refine_ls_abs_structure_Flack 0.450(12)
_refine_ls_extinction_method none
_refine_ls_goodness_of_fit_ref 1.082
_refine_ls_hydrogen_treatment constr
_refine_ls_matrix_type full
_refine_ls_number_parameters 1350
_refine_ls_number_reflns 17368
_refine_ls_number_restraints 2893
_refine_ls_restrained_S_all 1.016
_refine_ls_R_factor_all 0.1307
_refine_ls_R_factor_gt 0.0898
_refine_ls_shift/su_max 0.004
_refine_ls_shift/su_mean 0.000
_refine_ls_structure_factor_coef Fsqd
_refine_ls_weighting_details 'w=1/[\s^2^(Fo^2^)+(0.1507P)^2^+1.4068P] where P=(Fo^2^+2Fc^2^)/3'
_refine_ls_weighting_scheme calc
_refine_ls_wR_factor_gt 0.2437
_refine_ls_wR_factor_ref 0.2779
_reflns_Friedel_coverage 1.000
_reflns_Friedel_fraction_full 0.988
_reflns_Friedel_fraction_max 0.988
_reflns_number_gt 11105
_reflns_number_total 17368
_reflns_threshold_expression 'I > 2\s(I)'
_cod_data_source_file c9sc05432d2.cif
_cod_data_source_block ga_CHEM0587
_cod_depositor_comments
;Adding full bibliography for 1556869--1556873.cif.

 Adding full bibliography for 1556869--1556873.cif.
;
_cod_original_cell_volume 2522.4(6)
_cod_database_code 1556871
_shelx_shelxl_version_number 2014/7
_shelx_space_group_comment
;
The symmetry employed for this shelxl refinement is uniquely defined
by the following loop, which should always be used as a source of
symmetry information in preference to the above space-group names.
They are only intended as comments.
;
_shelx_estimated_absorpt_t_min 0.620
_shelx_estimated_absorpt_t_max 0.776

loop_
_space_group_symop_operation_xyz
'x, y, z'

loop_
_atom_site_label
_atom_site_type_symbol
_atom_site_fract_x
_atom_site_fract_y
_atom_site_fract_z
_atom_site_U_iso_or_equiv
_atom_site_adp_type
_atom_site_occupancy
_atom_site_site_symmetry_order
_atom_site_calc_flag
_atom_site_refinement_flags_posn
_atom_site_refinement_flags_adp
_atom_site_refinement_flags_occupancy
_atom_site_disorder_assembly
_atom_site_disorder_group
Fe1_1 Fe 0.2982(3) 0.2775(2) 0.75809(16) 0.0599(4) Uani 1 1 d D . . . .
F1_1 F 0.6098(8) 0.5306(4) 0.7898(5) 0.100(2) Uani 1 1 d D . . . .
F2_1 F 0.7239(7) 0.6986(4) 0.7625(5) 0.098(2) Uani 1 1 d D . . . .
F3_1 F 0.6467(7) 0.8513(4) 0.6551(4) 0.0842(18) Uani 1 1 d D . . . .
F4_1 F 0.4572(9) 0.8363(4) 0.5729(5) 0.109(2) Uani 1 1 d D . . . .
F5_1 F 0.3443(8) 0.6682(5) 0.5972(5) 0.096(2) Uani 1 1 d D . . . .
F6_1 F 0.7363(11) 0.0816(9) 0.6600(5) 0.112(3) Uani 1 1 d D . . . .
F7_1 F 0.9350(10) 0.0289(10) 0.5563(7) 0.131(4) Uani 1 1 d D . . . .
F8_1 F 0.9419(9) 0.0983(9) 0.3985(6) 0.116(3) Uani 1 1 d D . . . .
F9_1 F 0.7451(11) 0.2152(9) 0.3435(5) 0.111(3) Uani 1 1 d D . . . .
F10_1 F 0.5455(9) 0.2671(6) 0.4466(5) 0.090(2) Uani 1 1 d D . . . .
F11_1 F 0.2423(7) -0.1074(5) 0.9107(5) 0.0908(19) Uani 1 1 d D . . . .
F12_1 F 0.1240(8) -0.2745(4) 0.9437(5) 0.104(2) Uani 1 1 d D . . . .
F13_1 F -0.0697(8) -0.2930(4) 0.8658(5) 0.100(2) Uani 1 1 d D . . . .
F14_1 F -0.1410(9) -0.1465(5) 0.7508(6) 0.120(3) Uani 1 1 d D . . . .
F15_1 F -0.0254(9) 0.0218(5) 0.7171(5) 0.107(2) Uani 1 1 d D . . . .
F16_1 F 0.0497(8) 0.2718(6) 1.0681(5) 0.090(2) Uani 1 1 d D . . . .
F17_1 F -0.1549(11) 0.3097(8) 1.1756(5) 0.113(3) Uani 1 1 d D . . . .
F18_1 F -0.3525(9) 0.4279(9) 1.1276(6) 0.117(4) Uani 1 1 d D . . . .
F19_1 F -0.3473(8) 0.5116(7) 0.9710(7) 0.104(3) Uani 1 1 d D . . . .
F20_1 F -0.1502(9) 0.4712(7) 0.8634(5) 0.089(2) Uani 1 1 d D . . . .
N1_1 N 0.2469(8) 0.3976(4) 0.7975(5) 0.0640(19) Uani 1 1 d D . . . .
N2_1 N 0.4365(8) 0.3436(5) 0.6760(5) 0.0653(19) Uani 1 1 d D . . . .
N3_1 N 0.3417(8) 0.1586(4) 0.7157(5) 0.068(2) Uani 1 1 d D . . . .
N4_1 N 0.1501(7) 0.2141(5) 0.8331(5) 0.065(2) Uani 1 1 d D . . . .
N5_1 N 0.1632(9) 0.3216(8) 0.6714(6) 0.078(2) Uani 1 1 d D . . . .
C1_1 C 0.1522(9) 0.4108(6) 0.8596(6) 0.065(3) Uani 1 1 d D . . . .
C2_1 C 0.1552(11) 0.5055(7) 0.8731(8) 0.070(4) Uani 1 1 d D . . . .
H2_1 H 0.0981 0.5327 0.9115 0.084 Uiso 1 1 calc R U . . .
C3_1 C 0.2527(10) 0.5484(7) 0.8220(6) 0.063(3) Uani 1 1 d D . . . .
H3_1 H 0.2805 0.6105 0.8188 0.076 Uiso 1 1 calc R U . . .
C4_1 C 0.3076(9) 0.4829(6) 0.7727(6) 0.061(3) Uani 1 1 d D . . . .
C5_1 C 0.4121(9) 0.5001(5) 0.7120(6) 0.063(3) Uani 1 1 d D . . . .
C6_1 C 0.4714(10) 0.4362(6) 0.6664(6) 0.059(3) Uani 1 1 d D . . . .
C7_1 C 0.5803(11) 0.4545(9) 0.6041(7) 0.074(4) Uani 1 1 d D . . . .
H7_1 H 0.6214 0.5135 0.5852 0.089 Uiso 1 1 calc R U . . .
C8_1 C 0.6139(12) 0.3745(8) 0.5774(9) 0.079(4) Uani 1 1 d D . . . .
H8_1 H 0.6829 0.3656 0.5365 0.095 Uiso 1 1 calc R U . . .
C9_1 C 0.5252(9) 0.3045(6) 0.6229(6) 0.062(3) Uani 1 1 d D . . . .
C10_1 C 0.5281(10) 0.2109(5) 0.6135(7) 0.070(4) Uani 1 1 d D . . . .
C11_1 C 0.4431(9) 0.1431(6) 0.6580(6) 0.057(3) Uani 1 1 d D . . . .
C12_1 C 0.4387(13) 0.0483(7) 0.6450(7) 0.072(4) Uani 1 1 d D . . . .
H12_1 H 0.4974 0.0205 0.6077 0.087 Uiso 1 1 calc R U . . .
C13_1 C 0.3389(12) 0.0056(7) 0.6939(8) 0.073(4) Uani 1 1 d D . . . .
H13_1 H 0.3131 -0.0574 0.6983 0.088 Uiso 1 1 calc R U . . .
C14_1 C 0.2785(9) 0.0744(6) 0.7385(6) 0.061(3) Uani 1 1 d D . . . .
C15_1 C 0.1697(9) 0.0579(5) 0.7961(6) 0.062(3) Uani 1 1 d D . . . .
C16_1 C 0.1095(9) 0.1239(6) 0.8393(6) 0.063(3) Uani 1 1 d D . . . .
C17_1 C -0.0059(10) 0.1058(8) 0.8963(7) 0.070(4) Uani 1 1 d D . . . .
H17_1 H -0.0542 0.0500 0.9094 0.084 Uiso 1 1 calc R U . . .
C18_1 C -0.0313(11) 0.1834(8) 0.9272(8) 0.073(4) Uani 1 1 d D . . . .
H18_1 H -0.0994 0.1915 0.9689 0.087 Uiso 1 1 calc R U . . .
C19_1 C 0.0616(9) 0.2527(6) 0.8867(6) 0.062(3) Uani 1 1 d D . . . .
C20_1 C 0.0632(9) 0.3440(5) 0.9003(6) 0.061(3) Uani 1 1 d D . . . .
C21_1 C 0.4735(7) 0.5965(4) 0.6947(5) 0.064(2) Uani 1 1 d DG . . . .
C22_1 C 0.5718(8) 0.6040(4) 0.7365(5) 0.075(3) Uani 1 1 d DG . . . .
C23_1 C 0.6322(7) 0.6900(5) 0.7222(5) 0.070(3) Uani 1 1 d DG . . . .
C24_1 C 0.5942(8) 0.7684(4) 0.6660(5) 0.074(3) Uani 1 1 d DG . . . .
C25_1 C 0.4958(9) 0.7609(4) 0.6242(5) 0.085(3) Uani 1 1 d DG . . . .
C26_1 C 0.4354(7) 0.6749(5) 0.6385(5) 0.083(3) Uani 1 1 d DG . . . .
C27_1 C 0.6388(7) 0.1784(7) 0.5552(4) 0.071(4) Uani 1 1 d DG . . . .
C28_1 C 0.7389(9) 0.1180(8) 0.5840(4) 0.093(5) Uani 1 1 d DG . . . .
C29_1 C 0.8420(8) 0.0906(8) 0.5311(6) 0.095(5) Uani 1 1 d DG . . . .
C30_1 C 0.8450(8) 0.1236(8) 0.4494(5) 0.081(4) Uani 1 1 d DG . . . .
C31_1 C 0.7449(9) 0.1840(7) 0.4206(3) 0.082(4) Uani 1 1 d DG . . . .
C32_1 C 0.6418(7) 0.2115(6) 0.4735(5) 0.068(3) Uani 1 1 d DG . . . .
C33_1 C 0.1095(7) -0.0390(4) 0.8138(5) 0.075(3) Uani 1 1 d DG . . . .
C34_1 C 0.1471(7) -0.1147(5) 0.8725(5) 0.069(2) Uani 1 1 d DG . . . .
C35_1 C 0.0868(8) -0.2010(4) 0.8899(5) 0.076(3) Uani 1 1 d DG . . . .
C36_1 C -0.0111(8) -0.2116(4) 0.8488(5) 0.072(3) Uani 1 1 d DG . . . .
C37_1 C -0.0487(8) -0.1358(6) 0.7902(5) 0.088(4) Uani 1 1 d DG . . . .
C38_1 C 0.0116(8) -0.0495(5) 0.7727(5) 0.079(3) Uani 1 1 d DG . . . .
C39_1 C -0.0441(7) 0.3721(6) 0.9628(4) 0.068(3) Uani 1 1 d DG . . . .
C40_1 C -0.0463(7) 0.3290(6) 1.0430(5) 0.071(4) Uani 1 1 d DG . . . .
C41_1 C -0.1511(9) 0.3471(7) 1.0989(3) 0.085(4) Uani 1 1 d DG . . . .
C42_1 C -0.2536(7) 0.4084(7) 1.0746(5) 0.087(5) Uani 1 1 d DG . . . .
C43_1 C -0.2514(7) 0.4515(6) 0.9944(6) 0.073(4) Uani 1 1 d DG . . . .
C44_1 C -0.1466(8) 0.4333(6) 0.9385(4) 0.068(4) Uani 1 1 d DG . . . .
C45_1 C 0.0421(11) 0.3580(11) 0.6910(10) 0.093(3) Uani 1 1 d D . . . .
H45_1 H 0.0184 0.3698 0.7432 0.111 Uiso 1 1 calc R U . . .
C46_1 C -0.0513(18) 0.3797(14) 0.6398(10) 0.113(4) Uani 1 1 d D . . . .
H46_1 H -0.1370 0.4005 0.6582 0.136 Uiso 1 1 calc R U . . .
C47_1 C -0.0143(16) 0.3697(14) 0.5612(11) 0.118(5) Uani 1 1 d D . . . .
H47_1 H -0.0748 0.3847 0.5249 0.141 Uiso 1 1 calc R U . . .
C48_1 C 0.1116(15) 0.3377(16) 0.5360(10) 0.118(5) Uani 1 1 d D . . . .
H48_1 H 0.1413 0.3336 0.4822 0.142 Uiso 1 1 calc R U . . .
C49_1 C 0.1921(16) 0.3119(14) 0.5949(7) 0.104(4) Uani 1 1 d D . . . .
H49_1 H 0.2755 0.2847 0.5794 0.124 Uiso 1 1 calc R U . . .
C50_1 C 0.4068(16) 0.2412(12) 0.8324(10) 0.065(3) Uani 0.666(11) 1 d D U P A 1
C51_1 C 0.5037(14) 0.3031(14) 0.8473(10) 0.078(5) Uani 0.666(11) 1 d D U P A 1
H51_1 H 0.5008 0.3673 0.8099 0.093 Uiso 0.666(11) 1 calc R U P A 1
C52_1 C 0.4065(16) 0.1446(11) 0.8886(9) 0.075(5) Uani 0.666(11) 1 d D U P A 1
H52_1 H 0.3393 0.1056 0.8788 0.090 Uiso 0.666(11) 1 calc R U P A 1
C53_1 C 0.6372(15) 0.2565(14) 0.8356(16) 0.097(7) Uani 0.666(11) 1 d D U P A 1
H53A_1 H 0.6640 0.2544 0.7787 0.116 Uiso 0.666(11) 1 calc R U P A 1
H53B_1 H 0.6992 0.2942 0.8509 0.116 Uiso 0.666(11) 1 calc R U P A 1
C54_1 C 0.476(3) 0.3153(12) 0.9320(9) 0.083(6) Uani 0.666(11) 1 d D U P A 1
H54A_1 H 0.3904 0.3483 0.9422 0.099 Uiso 0.666(11) 1 calc R U P A 1
H54B_1 H 0.5420 0.3544 0.9419 0.099 Uiso 0.666(11) 1 calc R U P A 1
C55_1 C 0.5373(15) 0.0945(14) 0.8748(17) 0.090(7) Uani 0.666(11) 1 d D U P A 1
H55A_1 H 0.5551 0.0831 0.8199 0.108 Uiso 0.666(11) 1 calc R U P A 1
H55B_1 H 0.5399 0.0317 0.9128 0.108 Uiso 0.666(11) 1 calc R U P A 1
C56_1 C 0.375(2) 0.1613(19) 0.9719(11) 0.100(8) Uani 0.666(11) 1 d D U P A 1
H56A_1 H 0.3693 0.0990 1.0110 0.120 Uiso 0.666(11) 1 calc R U P A 1
H56B_1 H 0.2906 0.1973 0.9786 0.120 Uiso 0.666(11) 1 calc R U P A 1
C57_1 C 0.6372(18) 0.1564(13) 0.8862(11) 0.074(4) Uani 0.666(11) 1 d D U P A 1
H57_1 H 0.7247 0.1241 0.8762 0.088 Uiso 0.666(11) 1 calc R U P A 1
C58_1 C 0.4791(17) 0.2173(13) 0.9862(14) 0.096(6) Uani 0.666(11) 1 d D U P A 1
H58_1 H 0.4617 0.2243 1.0429 0.116 Uiso 0.666(11) 1 calc R U P A 1
C59_1 C 0.612(2) 0.1719(19) 0.9700(12) 0.092(6) Uani 0.666(11) 1 d D U P A 1
H59A_1 H 0.6771 0.2141 0.9768 0.111 Uiso 0.666(11) 1 calc R U P A 1
H59B_1 H 0.6202 0.1098 1.0083 0.111 Uiso 0.666(11) 1 calc R U P A 1
C50B_1 C 0.408(2) 0.234(3) 0.8311(13) 0.065(3) Uani 0.334(11) 1 d D . P A 2
C51B_1 C 0.380(4) 0.232(2) 0.9189(14) 0.078(5) Uani 0.334(11) 1 d D . P A 2
H51B_1 H 0.2918 0.2615 0.9323 0.093 Uiso 0.334(11) 1 calc R U P A 2
C52B_1 C 0.545(2) 0.196(2) 0.815(2) 0.075(5) Uani 0.334(11) 1 d D . P A 2
H52B_1 H 0.5658 0.1972 0.7566 0.090 Uiso 0.334(11) 1 calc R U P A 2
C53B_1 C 0.476(2) 0.283(4) 0.948(4) 0.097(7) Uani 0.334(11) 1 d D . P A 2
H53C_1 H 0.4575 0.2720 1.0065 0.116 Uiso 0.334(11) 1 calc R U P A 2
H53D_1 H 0.4653 0.3530 0.9258 0.116 Uiso 0.334(11) 1 calc R U P A 2
C54B_1 C 0.393(4) 0.135(2) 0.973(3) 0.083(6) Uani 0.334(11) 1 d D . P A 2
H54C_1 H 0.3858 0.1415 1.0291 0.099 Uiso 0.334(11) 1 calc R U P A 2
H54D_1 H 0.3244 0.0946 0.9695 0.099 Uiso 0.334(11) 1 calc R U P A 2
C55B_1 C 0.646(4) 0.250(3) 0.8353(18) 0.090(7) Uani 0.334(11) 1 d D . P A 2
H55C_1 H 0.7326 0.2182 0.8239 0.108 Uiso 0.334(11) 1 calc R U P A 2
H55D_1 H 0.6467 0.3165 0.8034 0.108 Uiso 0.334(11) 1 calc R U P A 2
C56B_1 C 0.557(7) 0.093(2) 0.8590(19) 0.100(8) Uani 0.334(11) 1 d D . P A 2
H56C_1 H 0.6467 0.0669 0.8467 0.120 Uiso 0.334(11) 1 calc R U P A 2
H56D_1 H 0.4981 0.0543 0.8428 0.120 Uiso 0.334(11) 1 calc R U P A 2
C57B_1 C 0.613(3) 0.249(2) 0.9227(17) 0.074(4) Uani 0.334(11) 1 d D . P A 2
H57B_1 H 0.6740 0.2882 0.9386 0.088 Uiso 0.334(11) 1 calc R U P A 2
C58B_1 C 0.524(3) 0.091(3) 0.947(2) 0.096(6) Uani 0.334(11) 1 d D . P A 2
H58B_1 H 0.5303 0.0232 0.9772 0.116 Uiso 0.334(11) 1 calc R U P A 2
C59B_1 C 0.614(5) 0.149(2) 0.973(3) 0.092(6) Uani 0.334(11) 1 d D . P A 2
H59C_1 H 0.5872 0.1502 1.0296 0.111 Uiso 0.334(11) 1 calc R U P A 2
H59D_1 H 0.7027 0.1190 0.9661 0.111 Uiso 0.334(11) 1 calc R U P A 2
Fe1_2 Fe 0.7859(3) 0.7618(2) 0.26695(16) 0.0673(5) Uani 1 1 d D . . . .
F6_2 F 1.2139(10) 0.5871(7) 0.1165(7) 0.114(3) Uani 1 1 d D . . . .
F7_2 F 1.3627(11) 0.4341(10) 0.0803(8) 0.135(4) Uani 1 1 d D . . . .
F8_2 F 1.2974(14) 0.2546(8) 0.1565(8) 0.139(5) Uani 1 1 d D . . . .
F9_2 F 1.0856(13) 0.2277(6) 0.2730(8) 0.129(4) Uani 1 1 d D . . . .
F10_2 F 0.9388(10) 0.3793(8) 0.3086(6) 0.118(3) Uani 1 1 d D . . . .
F16_2 F 0.6306(9) 1.1404(7) 0.2216(5) 0.097(3) Uani 1 1 d D . . . .
F17_2 F 0.4903(13) 1.2959(6) 0.2584(7) 0.124(4) Uani 1 1 d D . . . .
F18_2 F 0.2844(12) 1.2754(8) 0.3717(8) 0.127(4) Uani 1 1 d D . . . .
F19_2 F 0.2144(9) 1.0978(10) 0.4541(7) 0.129(4) Uani 1 1 d D . . . .
F20_2 F 0.3524(10) 0.9401(6) 0.4188(7) 0.109(3) Uani 1 1 d D . . . .
N1_2 N 0.6484(7) 0.8420(6) 0.2128(5) 0.0640(19) Uani 1 1 d D . . . .
N2_2 N 0.8210(9) 0.6896(6) 0.1798(4) 0.0653(19) Uani 1 1 d D . . . .
N3_2 N 0.9124(8) 0.6727(6) 0.3245(5) 0.068(2) Uani 1 1 d D . . . .
N4_2 N 0.7452(9) 0.8302(6) 0.3564(4) 0.065(2) Uani 1 1 d D . . . .
N5_2 N 0.6338(9) 0.6626(7) 0.3269(7) 0.078(2) Uani 1 1 d D . . . .
C1_2 C 0.5740(11) 0.9174(7) 0.2363(6) 0.073(4) Uani 1 1 d D . . . .
C2_2 C 0.4827(11) 0.9540(10) 0.1829(7) 0.080(4) Uani 1 1 d D . . . .
H2_2 H 0.4179 1.0039 0.1874 0.096 Uiso 1 1 calc R U . . .
C3_2 C 0.5066(13) 0.9044(10) 0.1256(8) 0.089(5) Uani 1 1 d D . . . .
H3_2 H 0.4635 0.9143 0.0805 0.107 Uiso 1 1 calc R U . . .
C4_2 C 0.6084(12) 0.8333(9) 0.1437(6) 0.082(4) Uani 1 1 d D . . . .
C5_2 C 0.6589(10) 0.7694(7) 0.0961(5) 0.084(4) Uani 1 1 d D . . . .
C6_2 C 0.7624(10) 0.7053(8) 0.1129(6) 0.072(4) Uani 1 1 d D . . . .
C7_2 C 0.8202(12) 0.6436(8) 0.0610(7) 0.072(4) Uani 1 1 d D . . . .
H7_2 H 0.7980 0.6425 0.0106 0.087 Uiso 1 1 calc R U . . .
C8_2 C 0.9109(12) 0.5882(9) 0.0968(6) 0.074(4) Uani 1 1 d D . . . .
H8_2 H 0.9644 0.5390 0.0774 0.088 Uiso 1 1 calc R U . . .
C9_2 C 0.9125(10) 0.6168(7) 0.1702(6) 0.071(4) Uani 1 1 d D . . . .
C10_2 C 0.9875(11) 0.5732(7) 0.2280(5) 0.074(4) Uani 1 1 d D . . . .
C11_2 C 0.9872(10) 0.5978(7) 0.3004(6) 0.072(4) Uani 1 1 d D . . . .
C12_2 C 1.0699(13) 0.5528(10) 0.3573(7) 0.079(4) Uani 1 1 d D . . . .
H12_2 H 1.1299 0.4999 0.3540 0.095 Uiso 1 1 calc R U . . .
C13_2 C 1.0452(13) 0.6005(9) 0.4159(8) 0.089(5) Uani 1 1 d D . . . .
H13_2 H 1.0862 0.5882 0.4620 0.107 Uiso 1 1 calc R U . . .
C14_2 C 0.9460(11) 0.6735(8) 0.3972(5) 0.072(3) Uani 1 1 d D . . . .
C15_2 C 0.8994(9) 0.7422(7) 0.4407(4) 0.077(4) Uani 1 1 d D . . . .
C16_2 C 0.8050(9) 0.8140(7) 0.4228(5) 0.065(3) Uani 1 1 d D . . . .
C17_2 C 0.7587(12) 0.8853(8) 0.4681(7) 0.076(4) Uani 1 1 d D . . . .
H17_2 H 0.7871 0.8923 0.5152 0.091 Uiso 1 1 calc R U . . .
C18_2 C 0.6683(12) 0.9401(10) 0.4314(6) 0.079(4) Uani 1 1 d D . . . .
H18_2 H 0.6172 0.9911 0.4495 0.095 Uiso 1 1 calc R U . . .
C19_2 C 0.6612(10) 0.9089(7) 0.3597(6) 0.072(4) Uani 1 1 d D . . . .
C20_2 C 0.5815(10) 0.9503(7) 0.3041(5) 0.073(4) Uani 1 1 d D . . . .
F1B_2 F 0.747(2) 0.9166(16) -0.0524(9) 0.100(2) Uani 0.313(7) 1 d D . P B 1
F2B_2 F 0.639(2) 0.9305(12) -0.1848(8) 0.098(2) Uani 0.313(7) 1 d D . P B 1
F3B_2 F 0.4579(16) 0.8090(12) -0.1846(7) 0.0842(18) Uani 0.313(7) 1 d D . P B 1
F4B_2 F 0.386(2) 0.6716(14) -0.0537(8) 0.109(2) Uani 0.313(7) 1 d D . P B 1
F5B_2 F 0.471(2) 0.6722(16) 0.0834(6) 0.096(2) Uani 0.313(7) 1 d D . P B 1
C21B_2 C 0.6035(15) 0.7999(10) 0.0184(5) 0.064(2) Uani 0.313(7) 1 d DG . P B 1
C22B_2 C 0.6525(19) 0.8618(13) -0.0521(7) 0.075(3) Uani 0.313(7) 1 d DG . P B 1
C23B_2 C 0.6113(18) 0.8590(14) -0.1231(6) 0.070(3) Uani 0.313(7) 1 d DG . P B 1
C24B_2 C 0.521(2) 0.7942(14) -0.1235(6) 0.074(3) Uani 0.313(7) 1 d DG . P B 1
C25B_2 C 0.472(2) 0.7322(16) -0.0530(7) 0.085(3) Uani 0.313(7) 1 d DG . P B 1
C26B_2 C 0.5133(19) 0.7351(14) 0.0180(6) 0.083(3) Uani 0.313(7) 1 d DG . P B 1
F1_2 F 0.7110(12) 0.8925(8) -0.0545(6) 0.100(2) Uani 0.687(7) 1 d D . P B 2
F2_2 F 0.5890(11) 0.8907(7) -0.1782(4) 0.098(2) Uani 0.687(7) 1 d D . P B 2
F3_2 F 0.4144(9) 0.7588(6) -0.1640(4) 0.0842(18) Uani 0.687(7) 1 d D . P B 2
F4_2 F 0.3729(12) 0.6207(7) -0.0295(5) 0.109(2) Uani 0.687(7) 1 d D . P B 2
F5_2 F 0.4867(12) 0.6247(7) 0.0971(4) 0.096(2) Uani 0.687(7) 1 d D . P B 2
C21_2 C 0.5977(10) 0.7614(7) 0.0247(4) 0.064(2) Uani 0.687(7) 1 d DG . P B 2
C22_2 C 0.6240(11) 0.8291(7) -0.0464(6) 0.075(3) Uani 0.687(7) 1 d DG . P B 2
C23_2 C 0.5628(13) 0.8272(8) -0.1106(4) 0.070(3) Uani 0.687(7) 1 d DG . P B 2
C24_2 C 0.4752(13) 0.7577(9) -0.1037(5) 0.074(3) Uani 0.687(7) 1 d DG . P B 2
C25_2 C 0.4489(13) 0.6901(8) -0.0326(6) 0.085(3) Uani 0.687(7) 1 d DG . P B 2
C26_2 C 0.5102(13) 0.6919(7) 0.0315(4) 0.083(3) Uani 0.687(7) 1 d DG . P B 2
C27_2 C 1.0732(9) 0.4860(6) 0.2126(7) 0.077(4) Uani 1 1 d DG . . . .
C28_2 C 1.1814(10) 0.4997(5) 0.1540(6) 0.092(5) Uani 1 1 d DG . . . .
C29_2 C 1.2577(9) 0.4211(8) 0.1357(6) 0.097(5) Uani 1 1 d DG . . . .
C30_2 C 1.2257(11) 0.3288(6) 0.1761(7) 0.106(6) Uani 1 1 d DG . . . .
C31_2 C 1.1175(11) 0.3151(5) 0.2347(7) 0.095(5) Uani 1 1 d DG . . . .
C32_2 C 1.0413(9) 0.3937(7) 0.2530(6) 0.097(5) Uani 1 1 d DG . . . .
F11B_2 F 1.058(2) 0.8864(12) 0.4443(7) 0.0908(19) Uani 0.458(15) 1 d D . P C 1
F12B_2 F 1.1784(19) 0.8888(11) 0.5687(8) 0.104(2) Uani 0.458(15) 1 d D . P C 1
F13B_2 F 1.1476(17) 0.7466(12) 0.7010(7) 0.100(2) Uani 0.458(15) 1 d D . P C 1
F14B_2 F 0.987(2) 0.6058(12) 0.7126(7) 0.120(3) Uani 0.458(15) 1 d D . P C 1
F15B_2 F 0.858(2) 0.6060(15) 0.5916(10) 0.107(2) Uani 0.458(15) 1 d D . P C 1
C33B_2 C 0.9636(16) 0.7415(12) 0.5130(6) 0.075(3) Uani 0.458(15) 1 d DG . P C 1
C34B_2 C 1.045(2) 0.8146(11) 0.5073(7) 0.069(2) Uani 0.458(15) 1 d DG . P C 1
C35B_2 C 1.106(2) 0.8172(13) 0.5714(10) 0.076(3) Uani 0.458(15) 1 d DG . P C 1
C36B_2 C 1.086(2) 0.7467(15) 0.6411(8) 0.072(3) Uani 0.458(15) 1 d DG . P C 1
C37B_2 C 1.005(2) 0.6735(14) 0.6468(8) 0.088(4) Uani 0.458(15) 1 d DG . P C 1
C38B_2 C 0.943(2) 0.6710(13) 0.5828(9) 0.079(3) Uani 0.458(15) 1 d DG . P C 1
F11_2 F 1.0739(18) 0.8684(12) 0.4574(6) 0.0908(19) Uani 0.542(15) 1 d D . P C 2
F12_2 F 1.1738(16) 0.8562(10) 0.5922(7) 0.104(2) Uani 0.542(15) 1 d D . P C 2
F13_2 F 1.1170(15) 0.7089(10) 0.7181(5) 0.100(2) Uani 0.542(15) 1 d D . P C 2
F14_2 F 0.9487(17) 0.5798(10) 0.7132(7) 0.120(3) Uani 0.542(15) 1 d D . P C 2
F15_2 F 0.835(2) 0.5978(12) 0.5826(9) 0.107(2) Uani 0.542(15) 1 d D . P C 2
C33_2 C 0.9448(14) 0.7400(11) 0.5194(5) 0.075(3) Uani 0.542(15) 1 d DG . P C 2
C34_2 C 1.0341(17) 0.8042(10) 0.5225(6) 0.069(2) Uani 0.542(15) 1 d DG . P C 2
C35_2 C 1.0944(17) 0.7913(12) 0.5895(8) 0.076(3) Uani 0.542(15) 1 d DG . P C 2
C36_2 C 1.0653(18) 0.7143(13) 0.6533(7) 0.072(3) Uani 0.542(15) 1 d DG . P C 2
C37_2 C 0.976(2) 0.6501(12) 0.6502(7) 0.088(4) Uani 0.542(15) 1 d DG . P C 2
C38_2 C 0.9158(18) 0.6629(11) 0.5833(8) 0.079(3) Uani 0.542(15) 1 d DG . P C 2
C39_2 C 0.4938(9) 1.0366(5) 0.3196(6) 0.075(4) Uani 1 1 d DG . . . .
C40_2 C 0.5288(8) 1.1276(7) 0.2774(5) 0.079(4) Uani 1 1 d DG . . . .
C41_2 C 0.4569(11) 1.2082(5) 0.2951(7) 0.098(5) Uani 1 1 d DG . . . .
C42_2 C 0.3502(11) 1.1979(6) 0.3549(7) 0.099(5) Uani 1 1 d DG . . . .
C43_2 C 0.3152(9) 1.1070(8) 0.3971(6) 0.105(6) Uani 1 1 d DG . . . .
C44_2 C 0.3870(9) 1.0263(5) 0.3794(6) 0.079(4) Uani 1 1 d DG . . . .
C45_2 C 0.6470(15) 0.5690(8) 0.3232(11) 0.093(3) Uani 1 1 d D . . . .
H45_2 H 0.7268 0.5462 0.2975 0.111 Uiso 1 1 calc R U . . .
C46_2 C 0.5500(15) 0.5034(13) 0.3551(11) 0.113(4) Uani 1 1 d D . . . .
H46_2 H 0.5613 0.4407 0.3449 0.136 Uiso 1 1 calc R U . . .
C47_2 C 0.4373(18) 0.5301(12) 0.4017(12) 0.118(5) Uani 1 1 d D . . . .
H47_2 H 0.3714 0.4867 0.4255 0.141 Uiso 1 1 calc R U . . .
C48_2 C 0.4275(18) 0.6246(13) 0.4111(11) 0.118(5) Uani 1 1 d D . . . .
H48_2 H 0.3554 0.6460 0.4447 0.142 Uiso 1 1 calc R U . . .
C49_2 C 0.5236(12) 0.6884(13) 0.3712(10) 0.104(4) Uani 1 1 d D . . . .
H49_2 H 0.5102 0.7534 0.3757 0.124 Uiso 1 1 calc R U . . .
C50_2 C 0.9097(19) 0.8456(17) 0.2152(11) 0.071(3) Uani 0.562(11) 1 d D U P D 1
C51_2 C 1.0179(16) 0.8724(17) 0.2506(14) 0.082(5) Uani 0.562(11) 1 d D U P D 1
H51_2 H 1.0126 0.8378 0.3078 0.099 Uiso 0.562(11) 1 calc R U P D 1
C52_2 C 0.914(2) 0.8963(14) 0.1292(10) 0.082(5) Uani 0.562(11) 1 d D U P D 1
H52_2 H 0.8423 0.8750 0.1072 0.099 Uiso 0.562(11) 1 calc R U P D 1
C53_2 C 1.143(3) 0.844(3) 0.2036(12) 0.105(8) Uani 0.562(11) 1 d D U P D 1
H53A_2 H 1.2169 0.8592 0.2263 0.126 Uiso 0.562(11) 1 calc R U P D 1
H53B_2 H 1.1483 0.7747 0.2052 0.126 Uiso 0.562(11) 1 calc R U P D 1
C54_2 C 1.000(4) 0.9788(16) 0.2450(15) 0.102(8) Uani 0.562(11) 1 d D U P D 1
H54A_2 H 1.0704 0.9999 0.2670 0.122 Uiso 0.562(11) 1 calc R U P D 1
H54B_2 H 0.9174 0.9927 0.2781 0.122 Uiso 0.562(11) 1 calc R U P D 1
C55_2 C 1.0413(18) 0.872(3) 0.0826(18) 0.108(9) Uani 0.562(11) 1 d D U P D 1
H55A_2 H 1.0505 0.8022 0.0843 0.130 Uiso 0.562(11) 1 calc R U P D 1
H55B_2 H 1.0466 0.9066 0.0262 0.130 Uiso 0.562(11) 1 calc R U P D 1
C56_2 C 0.894(2) 1.0018(14) 0.1274(17) 0.082(7) Uani 0.562(11) 1 d D U P D 1
H56A_2 H 0.8930 1.0378 0.0718 0.098 Uiso 0.562(11) 1 calc R U P D 1
H56B_2 H 0.8092 1.0145 0.1591 0.098 Uiso 0.562(11) 1 calc R U P D 1
C57_2 C 1.147(3) 0.9006(18) 0.1192(13) 0.100(7) Uani 0.562(11) 1 d D U P D 1
H57_2 H 1.2324 0.8878 0.0873 0.120 Uiso 0.562(11) 1 calc R U P D 1
C58_2 C 0.999(2) 1.0352(19) 0.1610(13) 0.095(6) Uani 0.562(11) 1 d D U P D 1
H58_2 H 0.9902 1.1059 0.1581 0.114 Uiso 0.562(11) 1 calc R U P D 1
C59_2 C 1.125(3) 1.0065(19) 0.115(2) 0.103(9) Uani 0.562(11) 1 d D U P D 1
H59A_2 H 1.1966 1.0286 0.1355 0.123 Uiso 0.562(11) 1 calc R U P D 1
H59B_2 H 1.1288 1.0401 0.0583 0.123 Uiso 0.562(11) 1 calc R U P D 1
C50B_2 C 0.9063(18) 0.8479(14) 0.214(2) 0.071(3) Uani 0.438(11) 1 d D . P D 2
C51B_2 C 1.0477(19) 0.826(3) 0.1893(15) 0.082(5) Uani 0.438(11) 1 d D . P D 2
H51B_2 H 1.0616 0.7545 0.2013 0.099 Uiso 0.438(11) 1 calc R U P D 2
C52B_2 C 0.888(3) 0.9548(15) 0.2045(14) 0.082(5) Uani 0.438(11) 1 d D . P D 2
H52B_2 H 0.7961 0.9743 0.2211 0.099 Uiso 0.438(11) 1 calc R U P D 2
C53B_2 C 1.084(5) 0.860(2) 0.1006(15) 0.105(8) Uani 0.438(11) 1 d D . P D 2
H53C_2 H 1.1746 0.8396 0.0826 0.126 Uiso 0.438(11) 1 calc R U P D 2
H53D_2 H 1.0263 0.8360 0.0713 0.126 Uiso 0.438(11) 1 calc R U P D 2
C54B_2 C 1.136(4) 0.8637(18) 0.233(3) 0.102(8) Uani 0.438(11) 1 d D . P D 2
H54C_2 H 1.1179 0.8341 0.2907 0.122 Uiso 0.438(11) 1 calc R U P D 2
H54D_2 H 1.2268 0.8468 0.2130 0.122 Uiso 0.438(11) 1 calc R U P D 2
C55B_2 C 0.934(3) 1.003(4) 0.1192(17) 0.108(9) Uani 0.438(11) 1 d D . P D 2
H55C_2 H 0.9328 1.0728 0.1145 0.130 Uiso 0.438(11) 1 calc R U P D 2
H55D_2 H 0.8740 0.9904 0.0852 0.130 Uiso 0.438(11) 1 calc R U P D 2
C56B_2 C 0.975(2) 0.990(3) 0.2508(19) 0.082(7) Uani 0.438(11) 1 d D . P D 2
H56C_2 H 0.9556 0.9577 0.3078 0.098 Uiso 0.438(11) 1 calc R U P D 2
H56D_2 H 0.9572 1.0598 0.2467 0.098 Uiso 0.438(11) 1 calc R U P D 2
C57B_2 C 1.068(3) 0.967(2) 0.089(2) 0.100(7) Uani 0.438(11) 1 d D . P D 2
H57B_2 H 1.0887 0.9964 0.0310 0.120 Uiso 0.438(11) 1 calc R U P D 2
C58B_2 C 1.115(3) 0.9708(18) 0.2204(17) 0.095(6) Uani 0.438(11) 1 d D . P D 2
H58B_2 H 1.1707 0.9964 0.2510 0.114 Uiso 0.438(11) 1 calc R U P D 2
C59B_2 C 1.149(4) 1.013(3) 0.1327(15) 0.103(9) Uani 0.438(11) 1 d D . P D 2
H59C_2 H 1.2417 0.9994 0.1146 0.123 Uiso 0.438(11) 1 calc R U P D 2
H59D_2 H 1.1310 1.0830 0.1216 0.123 Uiso 0.438(11) 1 calc R U P D 2

loop_
_atom_site_aniso_label
_atom_site_aniso_U_11
_atom_site_aniso_U_22
_atom_site_aniso_U_33
_atom_site_aniso_U_23
_atom_site_aniso_U_13
_atom_site_aniso_U_12
Fe1_1 0.0538(9) 0.0587(9) 0.0661(10) -0.0090(7) -0.0095(7) -0.0098(7)
F1_1 0.102(6) 0.079(4) 0.125(5) -0.004(4) -0.049(4) -0.030(4)
F2_1 0.110(6) 0.093(5) 0.102(5) -0.024(4) -0.028(4) -0.039(4)
F3_1 0.096(5) 0.076(4) 0.083(4) -0.019(3) -0.007(4) -0.025(3)
F4_1 0.131(6) 0.094(5) 0.100(5) 0.012(4) -0.040(5) -0.033(5)
F5_1 0.100(5) 0.096(5) 0.097(5) -0.006(4) -0.039(4) -0.023(4)
F6_1 0.098(7) 0.141(8) 0.080(6) -0.002(6) -0.017(5) 0.030(6)
F7_1 0.088(7) 0.180(11) 0.122(9) -0.048(8) -0.024(6) 0.051(7)
F8_1 0.080(6) 0.157(9) 0.103(7) -0.033(6) 0.010(5) 0.003(6)
F9_1 0.117(8) 0.148(9) 0.066(5) -0.010(5) -0.012(5) -0.031(7)
F10_1 0.100(6) 0.083(5) 0.084(5) -0.012(4) -0.018(5) -0.001(5)
F11_1 0.085(4) 0.092(4) 0.094(4) 0.000(3) -0.032(4) -0.013(4)
F12_1 0.129(6) 0.082(5) 0.096(5) -0.003(4) -0.023(5) -0.016(4)
F13_1 0.119(6) 0.089(5) 0.092(5) -0.014(4) -0.010(4) -0.035(4)
F14_1 0.117(7) 0.116(6) 0.133(6) -0.002(5) -0.053(5) -0.043(5)
F15_1 0.117(6) 0.105(5) 0.101(5) 0.000(4) -0.045(4) -0.024(4)
F16_1 0.097(6) 0.090(5) 0.082(5) 0.000(4) -0.033(5) -0.012(5)
F17_1 0.112(7) 0.139(8) 0.077(6) -0.010(5) 0.009(5) -0.034(6)
F18_1 0.086(6) 0.166(10) 0.100(7) -0.051(7) 0.025(6) -0.028(6)
F19_1 0.060(5) 0.113(7) 0.135(8) -0.034(6) -0.005(5) 0.010(5)
F20_1 0.087(6) 0.094(6) 0.078(5) -0.007(4) -0.019(4) 0.014(5)
N1_1 0.048(4) 0.072(5) 0.070(5) -0.015(4) -0.002(4) -0.009(4)
N2_1 0.069(5) 0.062(4) 0.066(4) -0.007(3) -0.017(4) -0.013(4)
N3_1 0.061(5) 0.074(5) 0.066(4) 0.000(4) -0.021(4) -0.011(4)
N4_1 0.053(4) 0.070(4) 0.070(5) -0.007(4) -0.012(4) -0.006(4)
N5_1 0.070(5) 0.076(5) 0.090(6) -0.021(4) -0.008(4) -0.015(4)
C1_1 0.047(7) 0.072(8) 0.075(8) -0.008(7) -0.011(6) -0.007(6)
C2_1 0.054(8) 0.063(7) 0.095(10) -0.022(7) -0.008(7) -0.008(6)
C3_1 0.050(7) 0.071(8) 0.065(7) -0.012(6) -0.005(6) 0.002(6)
C4_1 0.057(7) 0.058(7) 0.071(8) -0.009(6) -0.027(6) -0.007(6)
C5_1 0.053(7) 0.077(8) 0.062(7) -0.013(6) -0.009(6) -0.017(6)
C6_1 0.052(7) 0.060(7) 0.072(7) -0.025(6) -0.009(6) -0.018(5)
C7_1 0.057(8) 0.089(10) 0.079(9) -0.022(7) 0.000(6) -0.031(7)
C8_1 0.059(8) 0.080(9) 0.099(10) -0.030(8) 0.013(7) -0.031(7)
C9_1 0.059(8) 0.066(7) 0.063(7) -0.019(6) -0.016(6) 0.002(6)
C10_1 0.073(9) 0.067(8) 0.070(8) -0.015(6) -0.006(7) -0.013(7)
C11_1 0.060(8) 0.053(6) 0.063(7) -0.021(6) -0.011(6) -0.001(6)
C12_1 0.085(10) 0.077(9) 0.052(7) -0.015(6) -0.003(7) -0.004(8)
C13_1 0.085(10) 0.052(7) 0.091(10) -0.026(7) -0.013(8) -0.015(7)
C14_1 0.058(7) 0.059(7) 0.068(7) -0.013(6) -0.014(6) -0.011(6)
C15_1 0.045(7) 0.073(8) 0.072(8) -0.023(6) -0.001(6) -0.017(6)
C16_1 0.050(7) 0.065(7) 0.074(8) -0.007(6) -0.017(6) -0.014(6)
C17_1 0.060(8) 0.063(7) 0.091(9) -0.015(7) -0.016(7) -0.018(6)
C18_1 0.059(8) 0.075(8) 0.081(9) -0.016(7) 0.006(7) -0.017(7)
C19_1 0.044(6) 0.065(7) 0.073(8) 0.002(6) -0.014(6) -0.011(6)
C20_1 0.050(7) 0.062(7) 0.067(7) -0.001(6) -0.012(6) -0.006(6)
C21_1 0.066(6) 0.060(6) 0.068(6) -0.018(5) -0.011(5) -0.012(5)
C22_1 0.070(7) 0.071(7) 0.088(7) -0.019(6) -0.013(6) -0.013(5)
C23_1 0.089(8) 0.061(6) 0.072(6) -0.022(5) -0.020(6) -0.019(5)
C24_1 0.086(8) 0.074(7) 0.060(6) -0.013(5) 0.000(6) -0.016(6)
C25_1 0.076(8) 0.077(8) 0.102(9) -0.018(7) -0.011(7) -0.018(6)
C26_1 0.079(7) 0.090(9) 0.075(7) -0.012(6) -0.005(6) -0.013(7)
C27_1 0.074(9) 0.065(7) 0.076(9) -0.028(6) -0.001(7) -0.014(7)
C28_1 0.075(10) 0.125(13) 0.065(9) 0.006(9) -0.018(8) 0.016(9)
C29_1 0.072(10) 0.127(14) 0.086(11) -0.033(10) -0.006(9) 0.012(10)
C30_1 0.055(8) 0.098(10) 0.091(11) -0.024(8) -0.010(8) 0.000(8)
C31_1 0.087(11) 0.087(10) 0.073(9) -0.022(7) 0.007(8) -0.035(9)
C32_1 0.061(8) 0.069(8) 0.071(8) -0.004(6) -0.011(7) -0.009(7)
C33_1 0.058(6) 0.087(7) 0.073(6) -0.012(5) -0.001(5) -0.006(5)
C34_1 0.066(6) 0.082(6) 0.061(6) -0.015(5) -0.009(5) -0.014(5)
C35_1 0.091(8) 0.063(7) 0.065(7) -0.009(5) 0.005(6) -0.008(6)
C36_1 0.070(7) 0.075(7) 0.079(7) -0.026(6) -0.004(6) -0.027(6)
C37_1 0.086(9) 0.099(9) 0.071(7) 0.000(6) -0.015(6) -0.010(7)
C38_1 0.075(8) 0.082(7) 0.085(7) -0.019(6) -0.021(6) -0.015(6)
C39_1 0.069(8) 0.070(8) 0.062(7) -0.003(6) -0.010(6) -0.013(7)
C40_1 0.075(9) 0.073(8) 0.071(8) -0.021(7) -0.019(7) -0.001(7)
C41_1 0.078(10) 0.102(11) 0.077(10) -0.017(8) -0.008(8) -0.032(9)
C42_1 0.062(9) 0.094(10) 0.109(13) -0.047(10) 0.020(9) -0.020(8)
C43_1 0.048(7) 0.086(9) 0.089(10) -0.020(8) -0.016(7) -0.009(7)
C44_1 0.066(8) 0.061(7) 0.080(9) -0.023(7) -0.007(7) -0.007(6)
C45_1 0.087(8) 0.087(7) 0.106(9) -0.024(6) -0.016(6) -0.008(6)
C46_1 0.112(10) 0.105(9) 0.124(11) -0.005(8) -0.039(9) -0.020(8)
C47_1 0.093(9) 0.129(11) 0.114(10) 0.001(9) 0.002(8) -0.026(8)
C48_1 0.103(10) 0.154(13) 0.091(9) -0.024(9) -0.002(8) -0.006(10)
C49_1 0.075(7) 0.129(10) 0.107(9) -0.033(8) 0.001(7) -0.016(7)
C50_1 0.052(6) 0.063(7) 0.088(8) -0.037(6) 0.002(6) -0.011(6)
C51_1 0.064(10) 0.086(11) 0.088(11) -0.032(9) -0.012(9) 0.005(9)
C52_1 0.059(9) 0.087(11) 0.081(11) -0.013(9) -0.021(8) -0.012(8)
C53_1 0.045(10) 0.129(18) 0.116(16) -0.022(14) -0.009(10) -0.025(11)
C54_1 0.096(14) 0.067(11) 0.090(13) -0.017(10) -0.023(11) -0.023(10)
C55_1 0.106(18) 0.067(12) 0.099(16) -0.017(11) -0.029(13) 0.003(11)
C56_1 0.086(14) 0.099(17) 0.103(16) 0.004(14) -0.011(13) -0.013(12)
C57_1 0.047(9) 0.098(12) 0.081(11) -0.028(9) -0.013(8) -0.003(8)
C58_1 0.070(11) 0.111(14) 0.091(12) 0.017(11) -0.024(10) 0.004(11)
C59_1 0.070(9) 0.095(14) 0.107(12) -0.002(11) -0.021(9) -0.010(9)
C50B_1 0.052(6) 0.063(7) 0.088(8) -0.037(6) 0.002(6) -0.011(6)
C51B_1 0.064(10) 0.086(11) 0.088(11) -0.032(9) -0.012(9) 0.005(9)
C52B_1 0.059(9) 0.087(11) 0.081(11) -0.013(9) -0.021(8) -0.012(8)
C53B_1 0.045(10) 0.129(18) 0.116(16) -0.022(14) -0.009(10) -0.025(11)
C54B_1 0.096(14) 0.067(11) 0.090(13) -0.017(10) -0.023(11) -0.023(10)
C55B_1 0.106(18) 0.067(12) 0.099(16) -0.017(11) -0.029(13) 0.003(11)
C56B_1 0.086(14) 0.099(17) 0.103(16) 0.004(14) -0.011(13) -0.013(12)
C57B_1 0.047(9) 0.098(12) 0.081(11) -0.028(9) -0.013(8) -0.003(8)
C58B_1 0.070(11) 0.111(14) 0.091(12) 0.017(11) -0.024(10) 0.004(11)
C59B_1 0.070(9) 0.095(14) 0.107(12) -0.002(11) -0.021(9) -0.010(9)
Fe1_2 0.0576(9) 0.0752(12) 0.0634(10) 0.0010(8) -0.0122(8) -0.0098(8)
F6_2 0.086(7) 0.096(7) 0.149(10) -0.009(6) -0.009(6) -0.018(5)
F7_2 0.103(8) 0.153(10) 0.153(10) -0.062(8) -0.003(7) 0.012(7)
F8_2 0.173(12) 0.110(8) 0.149(10) -0.059(7) -0.048(9) 0.043(8)
F9_2 0.154(10) 0.074(6) 0.152(10) 0.002(6) -0.034(8) -0.012(6)
F10_2 0.109(8) 0.109(7) 0.122(8) -0.003(6) 0.000(6) -0.022(6)
F16_2 0.106(7) 0.092(6) 0.081(5) -0.001(4) 0.002(5) -0.025(5)
F17_2 0.167(11) 0.071(5) 0.127(8) -0.001(5) -0.032(8) -0.005(6)
F18_2 0.138(10) 0.127(8) 0.129(8) -0.050(7) -0.051(7) 0.044(7)
F19_2 0.075(6) 0.171(11) 0.134(9) -0.038(8) 0.002(6) 0.017(7)
F20_2 0.080(6) 0.098(6) 0.125(8) 0.003(6) 0.015(6) -0.009(5)
N1_2 0.048(4) 0.072(5) 0.070(5) -0.015(4) -0.002(4) -0.009(4)
N2_2 0.069(5) 0.062(4) 0.066(4) -0.007(3) -0.017(4) -0.013(4)
N3_2 0.061(5) 0.074(5) 0.066(4) 0.000(4) -0.021(4) -0.011(4)
N4_2 0.053(4) 0.070(4) 0.070(5) -0.007(4) -0.012(4) -0.006(4)
N5_2 0.070(5) 0.076(5) 0.090(6) -0.021(4) -0.008(4) -0.015(4)
C1_2 0.074(9) 0.074(8) 0.070(8) -0.004(7) -0.019(7) -0.017(7)
C2_2 0.046(7) 0.087(10) 0.101(11) -0.014(8) -0.010(7) 0.000(7)
C3_2 0.068(9) 0.122(13) 0.079(10) -0.020(9) -0.022(8) 0.010(9)
C4_2 0.065(8) 0.122(12) 0.051(7) -0.001(8) -0.022(6) 0.013(8)
C5_2 0.085(10) 0.103(11) 0.063(8) -0.006(8) -0.027(8) 0.007(9)
C6_2 0.073(9) 0.085(9) 0.058(7) -0.009(7) -0.017(7) -0.002(7)
C7_2 0.066(9) 0.086(9) 0.060(7) -0.001(7) -0.018(7) -0.002(7)
C8_2 0.078(9) 0.081(9) 0.062(8) -0.008(7) -0.015(7) -0.022(8)
C9_2 0.077(9) 0.068(8) 0.063(8) -0.006(6) -0.005(7) -0.017(7)
C10_2 0.063(8) 0.084(9) 0.073(9) -0.012(7) -0.015(7) -0.004(7)
C11_2 0.047(7) 0.077(8) 0.091(10) -0.005(7) -0.025(7) 0.002(6)
C12_2 0.086(10) 0.086(9) 0.064(8) -0.015(7) -0.020(7) 0.016(8)
C13_2 0.077(10) 0.104(11) 0.081(10) -0.001(9) -0.032(8) 0.008(8)
C14_2 0.063(8) 0.080(8) 0.067(8) -0.009(7) -0.014(6) 0.011(7)
C15_2 0.069(8) 0.098(10) 0.058(7) 0.010(7) -0.030(7) 0.001(8)
C16_2 0.061(8) 0.075(8) 0.058(7) -0.001(6) -0.009(6) -0.027(6)
C17_2 0.058(8) 0.090(9) 0.080(9) -0.010(8) -0.015(7) -0.014(7)
C18_2 0.060(8) 0.083(9) 0.088(10) -0.015(8) 0.006(8) -0.013(7)
C19_2 0.062(8) 0.071(8) 0.074(9) 0.002(7) 0.001(7) -0.023(7)
C20_2 0.072(9) 0.073(8) 0.070(8) -0.001(7) -0.017(7) -0.011(7)
F1B_2 0.102(6) 0.079(4) 0.125(5) -0.004(4) -0.049(4) -0.030(4)
F2B_2 0.110(6) 0.093(5) 0.102(5) -0.024(4) -0.028(4) -0.039(4)
F3B_2 0.096(5) 0.076(4) 0.083(4) -0.019(3) -0.007(4) -0.025(3)
F4B_2 0.131(6) 0.094(5) 0.100(5) 0.012(4) -0.040(5) -0.033(5)
F5B_2 0.100(5) 0.096(5) 0.097(5) -0.006(4) -0.039(4) -0.023(4)
C21B_2 0.066(6) 0.060(6) 0.068(6) -0.018(5) -0.011(5) -0.012(5)
C22B_2 0.070(7) 0.071(7) 0.088(7) -0.019(6) -0.013(6) -0.013(5)
C23B_2 0.089(8) 0.061(6) 0.072(6) -0.022(5) -0.020(6) -0.019(5)
C24B_2 0.086(8) 0.074(7) 0.060(6) -0.013(5) 0.000(6) -0.016(6)
C25B_2 0.076(8) 0.077(8) 0.102(9) -0.018(7) -0.011(7) -0.018(6)
C26B_2 0.079(7) 0.090(9) 0.075(7) -0.012(6) -0.005(6) -0.013(7)
F1_2 0.102(6) 0.079(4) 0.125(5) -0.004(4) -0.049(4) -0.030(4)
F2_2 0.110(6) 0.093(5) 0.102(5) -0.024(4) -0.028(4) -0.039(4)
F3_2 0.096(5) 0.076(4) 0.083(4) -0.019(3) -0.007(4) -0.025(3)
F4_2 0.131(6) 0.094(5) 0.100(5) 0.012(4) -0.040(5) -0.033(5)
F5_2 0.100(5) 0.096(5) 0.097(5) -0.006(4) -0.039(4) -0.023(4)
C21_2 0.066(6) 0.060(6) 0.068(6) -0.018(5) -0.011(5) -0.012(5)
C22_2 0.070(7) 0.071(7) 0.088(7) -0.019(6) -0.013(6) -0.013(5)
C23_2 0.089(8) 0.061(6) 0.072(6) -0.022(5) -0.020(6) -0.019(5)
C24_2 0.086(8) 0.074(7) 0.060(6) -0.013(5) 0.000(6) -0.016(6)
C25_2 0.076(8) 0.077(8) 0.102(9) -0.018(7) -0.011(7) -0.018(6)
C26_2 0.079(7) 0.090(9) 0.075(7) -0.012(6) -0.005(6) -0.013(7)
C27_2 0.062(8) 0.086(10) 0.083(9) -0.007(8) -0.024(7) -0.001(7)
C28_2 0.077(10) 0.102(12) 0.105(12) -0.032(10) -0.024(10) -0.007(9)
C29_2 0.091(12) 0.115(14) 0.090(11) -0.040(10) -0.019(10) 0.017(11)
C30_2 0.147(19) 0.096(12) 0.090(12) -0.021(10) -0.066(13) 0.015(13)
C31_2 0.092(12) 0.086(11) 0.113(14) -0.013(10) -0.050(11) 0.002(9)
C32_2 0.101(13) 0.093(11) 0.105(13) -0.027(10) -0.029(11) -0.009(10)
F11B_2 0.085(4) 0.092(4) 0.094(4) 0.000(3) -0.032(4) -0.013(4)
F12B_2 0.129(6) 0.082(5) 0.096(5) -0.003(4) -0.023(5) -0.016(4)
F13B_2 0.119(6) 0.089(5) 0.092(5) -0.014(4) -0.010(4) -0.035(4)
F14B_2 0.117(7) 0.116(6) 0.133(6) -0.002(5) -0.053(5) -0.043(5)
F15B_2 0.117(6) 0.105(5) 0.101(5) 0.000(4) -0.045(4) -0.024(4)
C33B_2 0.058(6) 0.087(7) 0.073(6) -0.012(5) -0.001(5) -0.006(5)
C34B_2 0.066(6) 0.082(6) 0.061(6) -0.015(5) -0.009(5) -0.014(5)
C35B_2 0.091(8) 0.063(7) 0.065(7) -0.009(5) 0.005(6) -0.008(6)
C36B_2 0.070(7) 0.075(7) 0.079(7) -0.026(6) -0.004(6) -0.027(6)
C37B_2 0.086(9) 0.099(9) 0.071(7) 0.000(6) -0.015(6) -0.010(7)
C38B_2 0.075(8) 0.082(7) 0.085(7) -0.019(6) -0.021(6) -0.015(6)
F11_2 0.085(4) 0.092(4) 0.094(4) 0.000(3) -0.032(4) -0.013(4)
F12_2 0.129(6) 0.082(5) 0.096(5) -0.003(4) -0.023(5) -0.016(4)
F13_2 0.119(6) 0.089(5) 0.092(5) -0.014(4) -0.010(4) -0.035(4)
F14_2 0.117(7) 0.116(6) 0.133(6) -0.002(5) -0.053(5) -0.043(5)
F15_2 0.117(6) 0.105(5) 0.101(5) 0.000(4) -0.045(4) -0.024(4)
C33_2 0.058(6) 0.087(7) 0.073(6) -0.012(5) -0.001(5) -0.006(5)
C34_2 0.066(6) 0.082(6) 0.061(6) -0.015(5) -0.009(5) -0.014(5)
C35_2 0.091(8) 0.063(7) 0.065(7) -0.009(5) 0.005(6) -0.008(6)
C36_2 0.070(7) 0.075(7) 0.079(7) -0.026(6) -0.004(6) -0.027(6)
C37_2 0.086(9) 0.099(9) 0.071(7) 0.000(6) -0.015(6) -0.010(7)
C38_2 0.075(8) 0.082(7) 0.085(7) -0.019(6) -0.021(6) -0.015(6)
C39_2 0.066(9) 0.091(10) 0.072(9) -0.022(7) -0.013(7) -0.006(7)
C40_2 0.074(9) 0.075(9) 0.089(10) -0.009(8) -0.030(8) -0.006(8)
C41_2 0.122(15) 0.080(10) 0.094(12) -0.003(9) -0.037(11) -0.015(10)
C42_2 0.095(13) 0.090(11) 0.114(14) -0.034(10) -0.019(11) 0.023(10)
C43_2 0.066(10) 0.148(17) 0.106(13) -0.028(13) -0.036(10) 0.005(11)
C44_2 0.062(8) 0.093(10) 0.082(10) -0.014(8) -0.019(7) 0.003(8)
C45_2 0.087(8) 0.087(7) 0.106(9) -0.024(6) -0.016(6) -0.008(6)
C46_2 0.112(10) 0.105(9) 0.124(11) -0.005(8) -0.039(9) -0.020(8)
C47_2 0.093(9) 0.129(11) 0.114(10) 0.001(9) 0.002(8) -0.026(8)
C48_2 0.103(10) 0.154(13) 0.091(9) -0.024(9) -0.002(8) -0.006(10)
C49_2 0.075(7) 0.129(10) 0.107(9) -0.033(8) 0.001(7) -0.016(7)
C50_2 0.069(8) 0.082(8) 0.062(7) -0.012(6) -0.018(6) 0.000(7)
C51_2 0.049(9) 0.114(14) 0.085(12) -0.018(10) -0.010(9) -0.017(10)
C52_2 0.070(11) 0.098(12) 0.070(10) 0.009(9) -0.020(9) -0.015(10)
C53_2 0.074(14) 0.128(18) 0.108(17) -0.020(15) -0.010(14) 0.004(14)
C54_2 0.071(15) 0.115(18) 0.114(17) -0.013(15) -0.013(14) -0.014(13)
C55_2 0.082(17) 0.15(2) 0.079(14) -0.009(14) -0.001(12) 0.005(14)
C56_2 0.083(15) 0.076(12) 0.076(13) 0.006(10) -0.006(11) -0.017(11)
C57_2 0.079(13) 0.130(17) 0.075(12) 0.008(12) -0.005(10) -0.015(12)
C58_2 0.103(14) 0.088(12) 0.095(13) -0.007(10) -0.018(12) -0.040(11)
C59_2 0.093(15) 0.117(13) 0.092(16) 0.008(12) -0.017(14) -0.047(13)
C50B_2 0.069(8) 0.082(8) 0.062(7) -0.012(6) -0.018(6) 0.000(7)
C51B_2 0.049(9) 0.114(14) 0.085(12) -0.018(10) -0.010(9) -0.017(10)
C52B_2 0.070(11) 0.098(12) 0.070(10) 0.009(9) -0.020(9) -0.015(10)
C53B_2 0.074(14) 0.128(18) 0.108(17) -0.020(15) -0.010(14) 0.004(14)
C54B_2 0.071(15) 0.115(18) 0.114(17) -0.013(15) -0.013(14) -0.014(13)
C55B_2 0.082(17) 0.15(2) 0.079(14) -0.009(14) -0.001(12) 0.005(14)
C56B_2 0.083(15) 0.076(12) 0.076(13) 0.006(10) -0.006(11) -0.017(11)
C57B_2 0.079(13) 0.130(17) 0.075(12) 0.008(12) -0.005(10) -0.015(12)
C58B_2 0.103(14) 0.088(12) 0.095(13) -0.007(10) -0.018(12) -0.040(11)
C59B_2 0.093(15) 0.117(13) 0.092(16) 0.008(12) -0.017(14) -0.047(13)

loop_
_atom_type_symbol
_atom_type_description
_atom_type_scat_dispersion_real
_atom_type_scat_dispersion_imag
_atom_type_scat_source
C C 0.0137 0.0067 'International Tables Vol C Tables 4.2.6.8 and 6.1.1.4'
H H 0.0000 0.0000 'International Tables Vol C Tables 4.2.6.8 and 6.1.1.4'
F F 0.0583 0.0400 'International Tables Vol C Tables 4.2.6.8 and 6.1.1.4'
Fe Fe -0.2673 2.5550 'International Tables Vol C Tables 4.2.6.8 and 6.1.1.4'
N N 0.0241 0.0134 'International Tables Vol C Tables 4.2.6.8 and 6.1.1.4'

loop_
_geom_angle_atom_site_label_1
_geom_angle_atom_site_label_2
_geom_angle_atom_site_label_3
_geom_angle
C50B_1 Fe1_1 N2_1 93.2(12)
C50_1 Fe1_1 N2_1 92.4(6)
C50B_1 Fe1_1 N1_1 92.9(14)
C50_1 Fe1_1 N1_1 89.6(7)
N2_1 Fe1_1 N1_1 91.0(3)
C50B_1 Fe1_1 N4_1 91.7(12)
C50_1 Fe1_1 N4_1 92.4(6)
N2_1 Fe1_1 N4_1 175.1(5)
N1_1 Fe1_1 N4_1 89.3(3)
C50B_1 Fe1_1 N3_1 89.9(14)
C50_1 Fe1_1 N3_1 93.3(7)
N2_1 Fe1_1 N3_1 89.6(3)
N1_1 Fe1_1 N3_1 177.0(5)
N4_1 Fe1_1 N3_1 89.8(3)
C50B_1 Fe1_1 N5_1 176.9(16)
C50_1 Fe1_1 N5_1 178.4(7)
N2_1 Fe1_1 N5_1 88.8(4)
N1_1 Fe1_1 N5_1 89.4(4)
N4_1 Fe1_1 N5_1 86.3(4)
N3_1 Fe1_1 N5_1 87.7(4)
C1_1 N1_1 C4_1 105.1(5)
C1_1 N1_1 Fe1_1 127.9(5)
C4_1 N1_1 Fe1_1 126.7(5)
C6_1 N2_1 C9_1 105.3(5)
C6_1 N2_1 Fe1_1 126.6(5)
C9_1 N2_1 Fe1_1 127.8(5)
C14_1 N3_1 C11_1 105.3(5)
C14_1 N3_1 Fe1_1 127.6(5)
C11_1 N3_1 Fe1_1 127.1(5)
C16_1 N4_1 C19_1 104.7(5)
C16_1 N4_1 Fe1_1 127.3(5)
C19_1 N4_1 Fe1_1 127.8(5)
C45_1 N5_1 C49_1 114.1(12)
C45_1 N5_1 Fe1_1 122.6(9)
C49_1 N5_1 Fe1_1 123.2(9)
N1_1 C1_1 C20_1 124.9(7)
N1_1 C1_1 C2_1 109.9(6)
C20_1 C1_1 C2_1 125.1(7)
C3_1 C2_1 C1_1 107.6(8)
C3_1 C2_1 H2_1 126.2
C1_1 C2_1 H2_1 126.2
C2_1 C3_1 C4_1 107.0(8)
C2_1 C3_1 H3_1 126.5
C4_1 C3_1 H3_1 126.5
N1_1 C4_1 C5_1 124.4(7)
N1_1 C4_1 C3_1 110.3(7)
C5_1 C4_1 C3_1 125.2(6)
C4_1 C5_1 C6_1 126.4(6)
C4_1 C5_1 C21_1 118.1(6)
C6_1 C5_1 C21_1 115.5(6)
N2_1 C6_1 C5_1 124.7(7)
N2_1 C6_1 C7_1 109.4(7)
C5_1 C6_1 C7_1 125.9(7)
C8_1 C7_1 C6_1 108.3(9)
C8_1 C7_1 H7_1 125.8
C6_1 C7_1 H7_1 125.8
C7_1 C8_1 C9_1 106.4(9)
C7_1 C8_1 H8_1 126.8
C9_1 C8_1 H8_1 126.8
N2_1 C9_1 C10_1 125.0(7)
N2_1 C9_1 C8_1 110.6(7)
C10_1 C9_1 C8_1 124.4(7)
C9_1 C10_1 C11_1 124.4(7)
C9_1 C10_1 C27_1 117.6(6)
C11_1 C10_1 C27_1 117.8(6)
N3_1 C11_1 C10_1 125.7(7)
N3_1 C11_1 C12_1 109.0(6)
C10_1 C11_1 C12_1 125.0(7)
C13_1 C12_1 C11_1 108.9(8)
C13_1 C12_1 H12_1 125.5
C11_1 C12_1 H12_1 125.5
C12_1 C13_1 C14_1 105.8(8)
C12_1 C13_1 H13_1 127.1
C14_1 C13_1 H13_1 127.1
N3_1 C14_1 C15_1 125.1(7)
N3_1 C14_1 C13_1 111.0(6)
C15_1 C14_1 C13_1 124.0(7)
C14_1 C15_1 C16_1 124.7(6)
C14_1 C15_1 C33_1 118.8(6)
C16_1 C15_1 C33_1 116.5(6)
N4_1 C16_1 C15_1 125.4(7)
N4_1 C16_1 C17_1 111.3(6)
C15_1 C16_1 C17_1 123.3(7)
C18_1 C17_1 C16_1 105.8(8)
C18_1 C17_1 H17_1 127.1
C16_1 C17_1 H17_1 127.1
C17_1 C18_1 C19_1 108.4(8)
C17_1 C18_1 H18_1 125.8
C19_1 C18_1 H18_1 125.8
N4_1 C19_1 C20_1 125.1(7)
N4_1 C19_1 C18_1 109.6(7)
C20_1 C19_1 C18_1 125.2(7)
C1_1 C20_1 C19_1 124.5(7)
C1_1 C20_1 C39_1 119.0(6)
C19_1 C20_1 C39_1 116.4(6)
C22_1 C21_1 C26_1 120.0
C22_1 C21_1 C5_1 117.7(6)
C26_1 C21_1 C5_1 122.3(6)
F1_1 C22_1 C21_1 121.1(6)
F1_1 C22_1 C23_1 118.9(6)
C21_1 C22_1 C23_1 120.0
F2_1 C23_1 C22_1 120.6(5)
F2_1 C23_1 C24_1 119.4(5)
C22_1 C23_1 C24_1 120.0
F3_1 C24_1 C25_1 119.8(5)
F3_1 C24_1 C23_1 120.1(5)
C25_1 C24_1 C23_1 120.0
F4_1 C25_1 C24_1 119.8(5)
F4_1 C25_1 C26_1 120.2(5)
C24_1 C25_1 C26_1 120.0
F5_1 C26_1 C25_1 119.3(6)
F5_1 C26_1 C21_1 120.6(6)
C25_1 C26_1 C21_1 120.0
C28_1 C27_1 C32_1 120.0
C28_1 C27_1 C10_1 119.8(8)
C32_1 C27_1 C10_1 120.2(8)
F6_1 C28_1 C29_1 118.1(8)
F6_1 C28_1 C27_1 121.8(8)
C29_1 C28_1 C27_1 120.0
F7_1 C29_1 C28_1 121.5(8)
F7_1 C29_1 C30_1 118.4(8)
C28_1 C29_1 C30_1 120.0
F8_1 C30_1 C31_1 119.2(8)
F8_1 C30_1 C29_1 120.8(8)
C31_1 C30_1 C29_1 120.0
F9_1 C31_1 C32_1 119.0(8)
F9_1 C31_1 C30_1 121.0(8)
C32_1 C31_1 C30_1 120.0
F10_1 C32_1 C31_1 120.3(7)
F10_1 C32_1 C27_1 119.7(7)
C31_1 C32_1 C27_1 120.0
C34_1 C33_1 C38_1 120.0
C34_1 C33_1 C15_1 121.1(7)
C38_1 C33_1 C15_1 118.8(7)
F11_1 C34_1 C33_1 121.2(6)
F11_1 C34_1 C35_1 118.8(6)
C33_1 C34_1 C35_1 120.0
F12_1 C35_1 C34_1 120.7(6)
F12_1 C35_1 C36_1 119.2(6)
C34_1 C35_1 C36_1 120.0
F13_1 C36_1 C37_1 119.7(6)
F13_1 C36_1 C35_1 120.2(6)
C37_1 C36_1 C35_1 120.0
F14_1 C37_1 C38_1 120.2(6)
F14_1 C37_1 C36_1 119.8(6)
C38_1 C37_1 C36_1 120.0
F15_1 C38_1 C37_1 119.3(6)
F15_1 C38_1 C33_1 120.7(6)
C37_1 C38_1 C33_1 120.0
C40_1 C39_1 C44_1 120.0
C40_1 C39_1 C20_1 120.1(7)
C44_1 C39_1 C20_1 119.6(7)
F16_1 C40_1 C41_1 118.4(7)
F16_1 C40_1 C39_1 121.6(7)
C41_1 C40_1 C39_1 120.0
F17_1 C41_1 C40_1 121.7(8)
F17_1 C41_1 C42_1 118.3(8)
C40_1 C41_1 C42_1 120.0
F18_1 C42_1 C43_1 119.5(9)
F18_1 C42_1 C41_1 120.5(9)
C43_1 C42_1 C41_1 120.0
F19_1 C43_1 C42_1 120.4(8)
F19_1 C43_1 C44_1 119.6(8)
C42_1 C43_1 C44_1 120.0
F20_1 C44_1 C43_1 118.5(7)
F20_1 C44_1 C39_1 121.5(7)
C43_1 C44_1 C39_1 120.0
N5_1 C45_1 C46_1 124.8(15)
N5_1 C45_1 H45_1 117.6
C46_1 C45_1 H45_1 117.6
C47_1 C46_1 C45_1 118.0(19)
C47_1 C46_1 H46_1 121.0
C45_1 C46_1 H46_1 121.0
C48_1 C47_1 C46_1 119.8(19)
C48_1 C47_1 H47_1 120.1
C46_1 C47_1 H47_1 120.1
C47_1 C48_1 C49_1 116.1(17)
C47_1 C48_1 H48_1 121.9
C49_1 C48_1 H48_1 121.9
N5_1 C49_1 C48_1 126.8(15)
N5_1 C49_1 H49_1 116.6
C48_1 C49_1 H49_1 116.6
C52_1 C50_1 C51_1 111.2(12)
C52_1 C50_1 Fe1_1 123.2(11)
C51_1 C50_1 Fe1_1 125.5(11)
C54_1 C51_1 C53_1 106.9(19)
C54_1 C51_1 C50_1 110.6(15)
C53_1 C51_1 C50_1 110.3(15)
C54_1 C51_1 H51_1 109.7
C53_1 C51_1 H51_1 109.7
C50_1 C51_1 H51_1 109.7
C56_1 C52_1 C50_1 107.2(16)
C56_1 C52_1 C55_1 111.4(18)
C50_1 C52_1 C55_1 108.9(15)
C56_1 C52_1 H52_1 109.8
C50_1 C52_1 H52_1 109.8
C55_1 C52_1 H52_1 109.8
C57_1 C53_1 C51_1 109.2(16)
C57_1 C53_1 H53A_1 109.8
C51_1 C53_1 H53A_1 109.8
C57_1 C53_1 H53B_1 109.8
C51_1 C53_1 H53B_1 109.8
H53A_1 C53_1 H53B_1 108.3
C51_1 C54_1 C58_1 108.1(18)
C51_1 C54_1 H54A_1 110.1
C58_1 C54_1 H54A_1 110.1
C51_1 C54_1 H54B_1 110.1
C58_1 C54_1 H54B_1 110.1
H54A_1 C54_1 H54B_1 108.4
C52_1 C55_1 C57_1 108.8(15)
C52_1 C55_1 H55A_1 109.9
C57_1 C55_1 H55A_1 109.9
C52_1 C55_1 H55B_1 109.9
C57_1 C55_1 H55B_1 109.9
H55A_1 C55_1 H55B_1 108.3
C52_1 C56_1 C58_1 108.9(19)
C52_1 C56_1 H56A_1 109.9
C58_1 C56_1 H56A_1 109.9
C52_1 C56_1 H56B_1 109.9
C58_1 C56_1 H56B_1 109.9
H56A_1 C56_1 H56B_1 108.3
C53_1 C57_1 C59_1 103.5(19)
C53_1 C57_1 C55_1 115.2(18)
C59_1 C57_1 C55_1 110.1(19)
C53_1 C57_1 H57_1 109.3
C59_1 C57_1 H57_1 109.3
C55_1 C57_1 H57_1 109.3
C56_1 C58_1 C59_1 113(2)
C56_1 C58_1 C54_1 108.7(18)
C59_1 C58_1 C54_1 107.7(19)
C56_1 C58_1 H58_1 108.9
C59_1 C58_1 H58_1 108.9
C54_1 C58_1 H58_1 108.9
C57_1 C59_1 C58_1 109.4(19)
C57_1 C59_1 H59A_1 109.8
C58_1 C59_1 H59A_1 109.8
C57_1 C59_1 H59B_1 109.8
C58_1 C59_1 H59B_1 109.8
H59A_1 C59_1 H59B_1 108.2
C51B_1 C50B_1 C52B_1 106(2)
C51B_1 C50B_1 Fe1_1 127(2)
C52B_1 C50B_1 Fe1_1 127(2)
C53B_1 C51B_1 C54B_1 99(4)
C53B_1 C51B_1 C50B_1 114(3)
C54B_1 C51B_1 C50B_1 115(3)
C53B_1 C51B_1 H51B_1 109.2
C54B_1 C51B_1 H51B_1 109.2
C50B_1 C51B_1 H51B_1 109.2
C55B_1 C52B_1 C50B_1 117(3)
C55B_1 C52B_1 C56B_1 108(4)
C50B_1 C52B_1 C56B_1 110(4)
C55B_1 C52B_1 H52B_1 107.5
C50B_1 C52B_1 H52B_1 107.5
C56B_1 C52B_1 H52B_1 107.5
C51B_1 C53B_1 C57B_1 112(3)
C51B_1 C53B_1 H53C_1 109.2
C57B_1 C53B_1 H53C_1 109.2
C51B_1 C53B_1 H53D_1 109.2
C57B_1 C53B_1 H53D_1 109.2
H53C_1 C53B_1 H53D_1 107.9
C58B_1 C54B_1 C51B_1 107(3)
C58B_1 C54B_1 H54C_1 110.2
C51B_1 C54B_1 H54C_1 110.2
C58B_1 C54B_1 H54D_1 110.2
C51B_1 C54B_1 H54D_1 110.2
H54C_1 C54B_1 H54D_1 108.5
C57B_1 C55B_1 C52B_1 107(3)
C57B_1 C55B_1 H55C_1 110.3
C52B_1 C55B_1 H55C_1 110.3
C57B_1 C55B_1 H55D_1 110.3
C52B_1 C55B_1 H55D_1 110.3
H55C_1 C55B_1 H55D_1 108.6
C52B_1 C56B_1 C58B_1 108(3)
C52B_1 C56B_1 H56C_1 110.2
C58B_1 C56B_1 H56C_1 110.2
C52B_1 C56B_1 H56D_1 110.2
C58B_1 C56B_1 H56D_1 110.2
H56C_1 C56B_1 H56D_1 108.5
C53B_1 C57B_1 C55B_1 114(3)
C53B_1 C57B_1 C59B_1 101(4)
C55B_1 C57B_1 C59B_1 111(3)
C53B_1 C57B_1 H57B_1 110.2
C55B_1 C57B_1 H57B_1 110.2
C59B_1 C57B_1 H57B_1 110.2
C54B_1 C58B_1 C59B_1 103(4)
C54B_1 C58B_1 C56B_1 116(4)
C59B_1 C58B_1 C56B_1 111(4)
C54B_1 C58B_1 H58B_1 109.0
C59B_1 C58B_1 H58B_1 109.0
C56B_1 C58B_1 H58B_1 109.0
C57B_1 C59B_1 C58B_1 109(3)
C57B_1 C59B_1 H59C_1 109.8
C58B_1 C59B_1 H59C_1 109.8
C57B_1 C59B_1 H59D_1 109.8
C58B_1 C59B_1 H59D_1 109.8
H59C_1 C59B_1 H59D_1 108.2
C50_2 Fe1_2 N4_2 91.2(9)
C50B_2 Fe1_2 N4_2 91.1(12)
C50_2 Fe1_2 N3_2 92.4(8)
C50B_2 Fe1_2 N3_2 93.9(9)
N4_2 Fe1_2 N3_2 90.6(3)
C50_2 Fe1_2 N2_2 91.2(9)
C50B_2 Fe1_2 N2_2 91.3(12)
N4_2 Fe1_2 N2_2 177.6(4)
N3_2 Fe1_2 N2_2 89.2(3)
C50_2 Fe1_2 N1_2 92.6(7)
C50B_2 Fe1_2 N1_2 91.0(9)
N4_2 Fe1_2 N1_2 90.2(3)
N3_2 Fe1_2 N1_2 175.0(4)
N2_2 Fe1_2 N1_2 89.7(3)
C50_2 Fe1_2 N5_2 178.5(7)
C50B_2 Fe1_2 N5_2 177.0(11)
N4_2 Fe1_2 N5_2 89.3(4)
N3_2 Fe1_2 N5_2 89.0(4)
N2_2 Fe1_2 N5_2 88.3(4)
N1_2 Fe1_2 N5_2 86.1(4)
C1_2 N1_2 C4_2 105.6(6)
C1_2 N1_2 Fe1_2 127.4(6)
C4_2 N1_2 Fe1_2 127.0(6)
C9_2 N2_2 C6_2 104.1(6)
C9_2 N2_2 Fe1_2 128.6(6)
C6_2 N2_2 Fe1_2 127.2(6)
C14_2 N3_2 C11_2 104.3(6)
C14_2 N3_2 Fe1_2 127.5(6)
C11_2 N3_2 Fe1_2 128.2(6)
C16_2 N4_2 C19_2 106.7(6)
C16_2 N4_2 Fe1_2 126.5(6)
C19_2 N4_2 Fe1_2 126.5(6)
C45_2 N5_2 C49_2 115.1(12)
C45_2 N5_2 Fe1_2 121.1(8)
C49_2 N5_2 Fe1_2 123.7(8)
N1_2 C1_2 C20_2 125.0(8)
N1_2 C1_2 C2_2 110.3(8)
C20_2 C1_2 C2_2 124.7(9)
C3_2 C2_2 C1_2 106.5(10)
C3_2 C2_2 H2_2 126.8
C1_2 C2_2 H2_2 126.8
C2_2 C3_2 C4_2 108.4(10)
C2_2 C3_2 H3_2 125.8
C4_2 C3_2 H3_2 125.8
N1_2 C4_2 C5_2 126.9(8)
N1_2 C4_2 C3_2 109.1(8)
C5_2 C4_2 C3_2 123.9(8)
C6_2 C5_2 C4_2 122.4(7)
C6_2 C5_2 C21B_2 128.4(10)
C4_2 C5_2 C21B_2 107.7(9)
C6_2 C5_2 C21_2 116.0(7)
C4_2 C5_2 C21_2 121.5(7)
N2_2 C6_2 C5_2 126.6(8)
N2_2 C6_2 C7_2 111.0(7)
C5_2 C6_2 C7_2 122.4(7)
C8_2 C7_2 C6_2 106.9(9)
C8_2 C7_2 H7_2 126.5
C6_2 C7_2 H7_2 126.5
C7_2 C8_2 C9_2 107.0(9)
C7_2 C8_2 H8_2 126.5
C9_2 C8_2 H8_2 126.5
N2_2 C9_2 C10_2 123.1(8)
N2_2 C9_2 C8_2 110.9(7)
C10_2 C9_2 C8_2 125.7(8)
C11_2 C10_2 C9_2 126.5(7)
C11_2 C10_2 C27_2 116.5(7)
C9_2 C10_2 C27_2 116.9(7)
N3_2 C11_2 C10_2 123.8(7)
N3_2 C11_2 C12_2 111.4(7)
C10_2 C11_2 C12_2 124.6(8)
C13_2 C12_2 C11_2 106.0(10)
C13_2 C12_2 H12_2 127.0
C11_2 C12_2 H12_2 127.0
C12_2 C13_2 C14_2 108.1(10)
C12_2 C13_2 H13_2 126.0
C14_2 C13_2 H13_2 126.0
N3_2 C14_2 C15_2 123.8(7)
N3_2 C14_2 C13_2 110.2(7)
C15_2 C14_2 C13_2 125.7(8)
C14_2 C15_2 C16_2 126.3(7)
C14_2 C15_2 C33_2 120.6(9)
C16_2 C15_2 C33_2 113.0(8)
C14_2 C15_2 C33B_2 116.5(9)
C16_2 C15_2 C33B_2 117.1(9)
N4_2 C16_2 C15_2 124.8(8)
N4_2 C16_2 C17_2 109.4(8)
C15_2 C16_2 C17_2 125.7(8)
C18_2 C17_2 C16_2 107.0(10)
C18_2 C17_2 H17_2 126.5
C16_2 C17_2 H17_2 126.5
C17_2 C18_2 C19_2 108.4(10)
C17_2 C18_2 H18_2 125.8
C19_2 C18_2 H18_2 125.8
N4_2 C19_2 C20_2 125.9(8)
N4_2 C19_2 C18_2 108.5(8)
C20_2 C19_2 C18_2 125.6(8)
C19_2 C20_2 C1_2 124.6(8)
C19_2 C20_2 C39_2 117.7(7)
C1_2 C20_2 C39_2 117.7(7)
C22B_2 C21B_2 C26B_2 120.0
C22B_2 C21B_2 C5_2 128.9(8)
C26B_2 C21B_2 C5_2 108.7(7)
F1B_2 C22B_2 C21B_2 119.4(5)
F1B_2 C22B_2 C23B_2 120.3(6)
C21B_2 C22B_2 C23B_2 120.0
F2B_2 C23B_2 C24B_2 120.8(3)
F2B_2 C23B_2 C22B_2 117.8(6)
C24B_2 C23B_2 C22B_2 120.0
F3B_2 C24B_2 C25B_2 118.8(3)
F3B_2 C24B_2 C23B_2 118.8(3)
C25B_2 C24B_2 C23B_2 120.0
F4B_2 C25B_2 C24B_2 119.7(4)
F4B_2 C25B_2 C26B_2 120.3(4)
C24B_2 C25B_2 C26B_2 120.0
F5B_2 C26B_2 C25B_2 119.1(5)
F5B_2 C26B_2 C21B_2 120.7(4)
C25B_2 C26B_2 C21B_2 120.0
C22_2 C21_2 C26_2 120.0
C22_2 C21_2 C5_2 118.9(8)
C26_2 C21_2 C5_2 121.0(8)
F1_2 C22_2 C21_2 120.3(8)
F1_2 C22_2 C23_2 119.6(8)
C21_2 C22_2 C23_2 120.0
F2_2 C23_2 C24_2 120.1(7)
F2_2 C23_2 C22_2 119.9(7)
C24_2 C23_2 C22_2 120.0
F3_2 C24_2 C23_2 119.4(7)
F3_2 C24_2 C25_2 120.5(7)
C23_2 C24_2 C25_2 120.0
F4_2 C25_2 C24_2 118.8(7)
F4_2 C25_2 C26_2 121.0(7)
C24_2 C25_2 C26_2 120.0
F5_2 C26_2 C25_2 118.5(8)
F5_2 C26_2 C21_2 121.4(8)
C25_2 C26_2 C21_2 120.0
C28_2 C27_2 C32_2 120.0
C28_2 C27_2 C10_2 118.7(8)
C32_2 C27_2 C10_2 121.2(8)
F6_2 C28_2 C27_2 120.4(9)
F6_2 C28_2 C29_2 119.6(9)
C27_2 C28_2 C29_2 120.0
F7_2 C29_2 C28_2 120.1(10)
F7_2 C29_2 C30_2 119.9(10)
C28_2 C29_2 C30_2 120.0
F8_2 C30_2 C31_2 120.7(11)
F8_2 C30_2 C29_2 119.3(11)
C31_2 C30_2 C29_2 120.0
F9_2 C31_2 C30_2 120.5(10)
F9_2 C31_2 C32_2 119.5(10)
C30_2 C31_2 C32_2 120.0
F10_2 C32_2 C31_2 119.1(9)
F10_2 C32_2 C27_2 120.9(9)
C31_2 C32_2 C27_2 120.0
C34B_2 C33B_2 C38B_2 120.0
C34B_2 C33B_2 C15_2 117.7(11)
C38B_2 C33B_2 C15_2 122.3(11)
F11B_2 C34B_2 C33B_2 121.2(11)
F11B_2 C34B_2 C35B_2 118.6(11)
C33B_2 C34B_2 C35B_2 120.0
F12B_2 C35B_2 C34B_2 120.9(11)
F12B_2 C35B_2 C36B_2 119.0(11)
C34B_2 C35B_2 C36B_2 120.0
F13B_2 C36B_2 C37B_2 119.6(11)
F13B_2 C36B_2 C35B_2 120.3(11)
C37B_2 C36B_2 C35B_2 120.0
F14B_2 C37B_2 C38B_2 120.2(11)
F14B_2 C37B_2 C36B_2 119.8(11)
C38B_2 C37B_2 C36B_2 120.0
F15B_2 C38B_2 C37B_2 119.1(11)
F15B_2 C38B_2 C33B_2 120.6(11)
C37B_2 C38B_2 C33B_2 120.0
C34_2 C33_2 C38_2 120.0
C34_2 C33_2 C15_2 119.7(10)
C38_2 C33_2 C15_2 119.2(10)
F11_2 C34_2 C35_2 120.4(10)
F11_2 C34_2 C33_2 118.9(10)
C35_2 C34_2 C33_2 120.0
F12_2 C35_2 C34_2 118.5(10)
F12_2 C35_2 C36_2 121.5(10)
C34_2 C35_2 C36_2 120.0
F13_2 C36_2 C35_2 118.1(10)
F13_2 C36_2 C37_2 121.7(10)
C35_2 C36_2 C37_2 120.0
F14_2 C37_2 C38_2 122.2(10)
F14_2 C37_2 C36_2 117.8(9)
C38_2 C37_2 C36_2 120.0
F15_2 C38_2 C37_2 117.3(10)
F15_2 C38_2 C33_2 122.7(9)
C37_2 C38_2 C33_2 120.0
C40_2 C39_2 C44_2 120.0
C40_2 C39_2 C20_2 118.7(8)
C44_2 C39_2 C20_2 121.1(8)
F16_2 C40_2 C41_2 118.1(8)
F16_2 C40_2 C39_2 121.9(8)
C41_2 C40_2 C39_2 120.0
F17_2 C41_2 C40_2 121.7(10)
F17_2 C41_2 C42_2 118.3(10)
C40_2 C41_2 C42_2 120.0
F18_2 C42_2 C43_2 120.8(10)
F18_2 C42_2 C41_2 119.1(10)
C43_2 C42_2 C41_2 120.0
F19_2 C43_2 C44_2 120.3(10)
F19_2 C43_2 C42_2 119.7(10)
C44_2 C43_2 C42_2 120.0
F20_2 C44_2 C43_2 119.8(8)
F20_2 C44_2 C39_2 120.2(8)
C43_2 C44_2 C39_2 120.0
N5_2 C45_2 C46_2 124.0(14)
N5_2 C45_2 H45_2 118.0
C46_2 C45_2 H45_2 118.0
C47_2 C46_2 C45_2 120.2(16)
C47_2 C46_2 H46_2 119.9
C45_2 C46_2 H46_2 119.9
C46_2 C47_2 C48_2 115.7(17)
C46_2 C47_2 H47_2 122.1
C48_2 C47_2 H47_2 122.1
C47_2 C48_2 C49_2 120.5(17)
C47_2 C48_2 H48_2 119.8
C49_2 C48_2 H48_2 119.8
N5_2 C49_2 C48_2 123.9(15)
N5_2 C49_2 H49_2 118.1
C48_2 C49_2 H49_2 118.1
C52_2 C50_2 C51_2 111.9(14)
C52_2 C50_2 Fe1_2 122.2(12)
C51_2 C50_2 Fe1_2 125.9(13)
C50_2 C51_2 C54_2 106(2)
C50_2 C51_2 C53_2 108(2)
C54_2 C51_2 C53_2 113(2)
C50_2 C51_2 H51_2 110.0
C54_2 C51_2 H51_2 110.0
C53_2 C51_2 H51_2 110.0
C50_2 C52_2 C56_2 106.9(17)
C50_2 C52_2 C55_2 109(2)
C56_2 C52_2 C55_2 112(2)
C50_2 C52_2 H52_2 109.5
C56_2 C52_2 H52_2 109.5
C55_2 C52_2 H52_2 109.5
C57_2 C53_2 C51_2 107(2)
C57_2 C53_2 H53A_2 110.2
C51_2 C53_2 H53A_2 110.2
C57_2 C53_2 H53B_2 110.2
C51_2 C53_2 H53B_2 110.2
H53A_2 C53_2 H53B_2 108.5
C51_2 C54_2 C58_2 113(2)
C51_2 C54_2 H54A_2 109.0
C58_2 C54_2 H54A_2 109.0
C51_2 C54_2 H54B_2 109.0
C58_2 C54_2 H54B_2 109.0
H54A_2 C54_2 H54B_2 107.8
C57_2 C55_2 C52_2 108(2)
C57_2 C55_2 H55A_2 110.0
C52_2 C55_2 H55A_2 110.0
C57_2 C55_2 H55B_2 110.0
C52_2 C55_2 H55B_2 110.0
H55A_2 C55_2 H55B_2 108.4
C58_2 C56_2 C52_2 110(2)
C58_2 C56_2 H56A_2 109.6
C52_2 C56_2 H56A_2 109.6
C58_2 C56_2 H56B_2 109.6
C52_2 C56_2 H56B_2 109.6
H56A_2 C56_2 H56B_2 108.1
C53_2 C57_2 C59_2 112(3)
C53_2 C57_2 C55_2 110(3)
C59_2 C57_2 C55_2 107(3)
C53_2 C57_2 H57_2 109.4
C59_2 C57_2 H57_2 109.4
C55_2 C57_2 H57_2 109.4
C59_2 C58_2 C56_2 107(2)
C59_2 C58_2 C54_2 105(2)
C56_2 C58_2 C54_2 109(2)
C59_2 C58_2 H58_2 111.9
C56_2 C58_2 H58_2 111.9
C54_2 C58_2 H58_2 111.9
C58_2 C59_2 C57_2 115(2)
C58_2 C59_2 H59A_2 108.6
C57_2 C59_2 H59A_2 108.6
C58_2 C59_2 H59B_2 108.6
C57_2 C59_2 H59B_2 108.6
H59A_2 C59_2 H59B_2 107.6
C52B_2 C50B_2 C51B_2 106.7(19)
C52B_2 C50B_2 Fe1_2 125.2(16)
C51B_2 C50B_2 Fe1_2 126.7(17)
C50B_2 C51B_2 C53B_2 110(3)
C50B_2 C51B_2 C54B_2 115(3)
C53B_2 C51B_2 C54B_2 111(3)
C50B_2 C51B_2 H51B_2 106.9
C53B_2 C51B_2 H51B_2 106.9
C54B_2 C51B_2 H51B_2 106.9
C55B_2 C52B_2 C50B_2 109(3)
C55B_2 C52B_2 C56B_2 104(3)
C50B_2 C52B_2 C56B_2 111(3)
C55B_2 C52B_2 H52B_2 110.8
C50B_2 C52B_2 H52B_2 110.8
C56B_2 C52B_2 H52B_2 110.8
C57B_2 C53B_2 C51B_2 103(3)
C57B_2 C53B_2 H53C_2 111.2
C51B_2 C53B_2 H53C_2 111.2
C57B_2 C53B_2 H53D_2 111.2
C51B_2 C53B_2 H53D_2 111.2
H53C_2 C53B_2 H53D_2 109.1
C58B_2 C54B_2 C51B_2 110(3)
C58B_2 C54B_2 H54C_2 109.8
C51B_2 C54B_2 H54C_2 109.8
C58B_2 C54B_2 H54D_2 109.8
C51B_2 C54B_2 H54D_2 109.8
H54C_2 C54B_2 H54D_2 108.2
C52B_2 C55B_2 C57B_2 112(3)
C52B_2 C55B_2 H55C_2 109.1
C57B_2 C55B_2 H55C_2 109.1
C52B_2 C55B_2 H55D_2 109.1
C57B_2 C55B_2 H55D_2 109.1
H55C_2 C55B_2 H55D_2 107.9
C52B_2 C56B_2 C58B_2 112(3)
C52B_2 C56B_2 H56C_2 109.3
C58B_2 C56B_2 H56C_2 109.3
C52B_2 C56B_2 H56D_2 109.3
C58B_2 C56B_2 H56D_2 109.3
H56C_2 C56B_2 H56D_2 108.0
C59B_2 C57B_2 C53B_2 116(4)
C59B_2 C57B_2 C55B_2 102(3)
C53B_2 C57B_2 C55B_2 114(3)
C59B_2 C57B_2 H57B_2 108.2
C53B_2 C57B_2 H57B_2 108.2
C55B_2 C57B_2 H57B_2 108.2
C59B_2 C58B_2 C54B_2 108(3)
C59B_2 C58B_2 C56B_2 112(3)
C54B_2 C58B_2 C56B_2 106(3)
C59B_2 C58B_2 H58B_2 110.2
C54B_2 C58B_2 H58B_2 110.2
C56B_2 C58B_2 H58B_2 110.2
C58B_2 C59B_2 C57B_2 108(3)
C58B_2 C59B_2 H59C_2 110.1
C57B_2 C59B_2 H59C_2 110.1
C58B_2 C59B_2 H59D_2 110.1
C57B_2 C59B_2 H59D_2 110.1
H59C_2 C59B_2 H59D_2 108.4

loop_
_geom_bond_atom_site_label_1
_geom_bond_atom_site_label_2
_geom_bond_distance
Fe1_1 C50B_1 1.829(9)
Fe1_1 C50_1 1.829(9)
Fe1_1 N2_1 1.995(4)
Fe1_1 N1_1 1.996(4)
Fe1_1 N4_1 1.996(4)
Fe1_1 N3_1 1.997(4)
Fe1_1 N5_1 2.200(8)
F1_1 C22_1 1.317(3)
F2_1 C23_1 1.317(3)
F3_1 C24_1 1.318(3)
F4_1 C25_1 1.317(3)
F5_1 C26_1 1.317(3)
F6_1 C28_1 1.303(8)
F7_1 C29_1 1.321(8)
F8_1 C30_1 1.316(8)
F9_1 C31_1 1.316(7)
F10_1 C32_1 1.315(8)
F11_1 C34_1 1.319(3)
F12_1 C35_1 1.319(3)
F13_1 C36_1 1.320(3)
F14_1 C37_1 1.320(3)
F15_1 C38_1 1.319(3)
F16_1 C40_1 1.312(7)
F17_1 C41_1 1.318(8)
F18_1 C42_1 1.325(7)
F19_1 C43_1 1.324(8)
F20_1 C44_1 1.302(7)
N1_1 C1_1 1.376(4)
N1_1 C4_1 1.377(4)
N2_1 C6_1 1.376(4)
N2_1 C9_1 1.376(4)
N3_1 C14_1 1.377(4)
N3_1 C11_1 1.377(4)
N4_1 C16_1 1.375(4)
N4_1 C19_1 1.376(4)
N5_1 C45_1 1.352(8)
N5_1 C49_1 1.353(8)
C1_1 C20_1 1.387(4)
C1_1 C2_1 1.435(4)
C2_1 C3_1 1.332(6)
C2_1 H2_1 0.9500
C3_1 C4_1 1.435(4)
C3_1 H3_1 0.9500
C4_1 C5_1 1.387(4)
C5_1 C6_1 1.387(4)
C5_1 C21_1 1.524(5)
C6_1 C7_1 1.435(4)
C7_1 C8_1 1.332(6)
C7_1 H7_1 0.9500
C8_1 C9_1 1.435(4)
C8_1 H8_1 0.9500
C9_1 C10_1 1.387(4)
C10_1 C11_1 1.387(4)
C10_1 C27_1 1.524(5)
C11_1 C12_1 1.435(4)
C12_1 C13_1 1.332(6)
C12_1 H12_1 0.9500
C13_1 C14_1 1.434(4)
C13_1 H13_1 0.9500
C14_1 C15_1 1.386(4)
C15_1 C16_1 1.386(4)
C15_1 C33_1 1.524(5)
C16_1 C17_1 1.435(4)
C17_1 C18_1 1.332(6)
C17_1 H17_1 0.9500
C18_1 C19_1 1.435(4)
C18_1 H18_1 0.9500
C19_1 C20_1 1.387(4)
C20_1 C39_1 1.524(5)
C21_1 C22_1 1.3900
C21_1 C26_1 1.3900
C22_1 C23_1 1.3900
C23_1 C24_1 1.3900
C24_1 C25_1 1.3900
C25_1 C26_1 1.3900
C27_1 C28_1 1.3900
C27_1 C32_1 1.3900
C28_1 C29_1 1.3900
C29_1 C30_1 1.3900
C30_1 C31_1 1.3900
C31_1 C32_1 1.3900
C33_1 C34_1 1.3900
C33_1 C38_1 1.3900
C34_1 C35_1 1.3900
C35_1 C36_1 1.3900
C36_1 C37_1 1.3900
C37_1 C38_1 1.3900
C39_1 C40_1 1.3900
C39_1 C44_1 1.3900
C40_1 C41_1 1.3900
C41_1 C42_1 1.3900
C42_1 C43_1 1.3900
C43_1 C44_1 1.3900
C45_1 C46_1 1.407(9)
C45_1 H45_1 0.9500
C46_1 C47_1 1.396(9)
C46_1 H46_1 0.9500
C47_1 C48_1 1.395(9)
C47_1 H47_1 0.9500
C48_1 C49_1 1.406(9)
C48_1 H48_1 0.9500
C49_1 H49_1 0.9500
C50_1 C52_1 1.503(4)
C50_1 C51_1 1.503(4)
C51_1 C54_1 1.503(4)
C51_1 C53_1 1.503(4)
C51_1 H51_1 1.0000
C52_1 C56_1 1.503(4)
C52_1 C55_1 1.503(4)
C52_1 H52_1 1.0000
C53_1 C57_1 1.503(4)
C53_1 H53A_1 0.9900
C53_1 H53B_1 0.9900
C54_1 C58_1 1.503(4)
C54_1 H54A_1 0.9900
C54_1 H54B_1 0.9900
C55_1 C57_1 1.503(4)
C55_1 H55A_1 0.9900
C55_1 H55B_1 0.9900
C56_1 C58_1 1.503(4)
C56_1 H56A_1 0.9900
C56_1 H56B_1 0.9900
C57_1 C59_1 1.503(4)
C57_1 H57_1 1.0000
C58_1 C59_1 1.503(4)
C58_1 H58_1 1.0000
C59_1 H59A_1 0.9900
C59_1 H59B_1 0.9900
C50B_1 C51B_1 1.503(4)
C50B_1 C52B_1 1.503(4)
C51B_1 C53B_1 1.503(4)
C51B_1 C54B_1 1.503(4)
C51B_1 H51B_1 1.0000
C52B_1 C55B_1 1.503(4)
C52B_1 C56B_1 1.503(4)
C52B_1 H52B_1 1.0000
C53B_1 C57B_1 1.503(4)
C53B_1 H53C_1 0.9900
C53B_1 H53D_1 0.9900
C54B_1 C58B_1 1.503(4)
C54B_1 H54C_1 0.9900
C54B_1 H54D_1 0.9900
C55B_1 C57B_1 1.503(4)
C55B_1 H55C_1 0.9900
C55B_1 H55D_1 0.9900
C56B_1 C58B_1 1.503(4)
C56B_1 H56C_1 0.9900
C56B_1 H56D_1 0.9900
C57B_1 C59B_1 1.503(4)
C57B_1 H57B_1 1.0000
C58B_1 C59B_1 1.503(4)
C58B_1 H58B_1 1.0000
C59B_1 H59C_1 0.9900
C59B_1 H59D_1 0.9900
Fe1_2 C50_2 1.828(9)
Fe1_2 C50B_2 1.829(9)
Fe1_2 N4_2 1.994(4)
Fe1_2 N3_2 1.994(4)
Fe1_2 N2_2 1.995(4)
Fe1_2 N1_2 1.995(4)
Fe1_2 N5_2 2.200(8)
F6_2 C28_2 1.320(8)
F7_2 C29_2 1.334(9)
F8_2 C30_2 1.324(8)
F9_2 C31_2 1.321(8)
F10_2 C32_2 1.318(8)
F16_2 C40_2 1.314(8)
F17_2 C41_2 1.321(8)
F18_2 C42_2 1.320(8)
F19_2 C43_2 1.318(8)
F20_2 C44_2 1.319(8)
N1_2 C1_2 1.376(4)
N1_2 C4_2 1.377(4)
N2_2 C9_2 1.376(4)
N2_2 C6_2 1.376(4)
N3_2 C14_2 1.375(4)
N3_2 C11_2 1.376(4)
N4_2 C16_2 1.375(4)
N4_2 C19_2 1.376(4)
N5_2 C45_2 1.352(8)
N5_2 C49_2 1.352(8)
C1_2 C20_2 1.387(4)
C1_2 C2_2 1.435(4)
C2_2 C3_2 1.332(6)
C2_2 H2_2 0.9500
C3_2 C4_2 1.435(4)
C3_2 H3_2 0.9500
C4_2 C5_2 1.387(4)
C5_2 C6_2 1.387(4)
C5_2 C21B_2 1.522(5)
C5_2 C21_2 1.527(5)
C6_2 C7_2 1.435(4)
C7_2 C8_2 1.332(6)
C7_2 H7_2 0.9500
C8_2 C9_2 1.435(4)
C8_2 H8_2 0.9500
C9_2 C10_2 1.387(4)
C10_2 C11_2 1.386(4)
C10_2 C27_2 1.523(5)
C11_2 C12_2 1.435(4)
C12_2 C13_2 1.332(6)
C12_2 H12_2 0.9500
C13_2 C14_2 1.434(4)
C13_2 H13_2 0.9500
C14_2 C15_2 1.385(4)
C15_2 C16_2 1.386(4)
C15_2 C33_2 1.521(5)
C15_2 C33B_2 1.527(5)
C16_2 C17_2 1.434(4)
C17_2 C18_2 1.332(6)
C17_2 H17_2 0.9500
C18_2 C19_2 1.435(4)
C18_2 H18_2 0.9500
C19_2 C20_2 1.386(4)
C20_2 C39_2 1.524(5)
F1B_2 C22B_2 1.317(3)
F2B_2 C23B_2 1.317(3)
F3B_2 C24B_2 1.317(3)
F4B_2 C25B_2 1.317(3)
F5B_2 C26B_2 1.317(3)
C21B_2 C22B_2 1.3900
C21B_2 C26B_2 1.3900
C22B_2 C23B_2 1.3900
C23B_2 C24B_2 1.3900
C24B_2 C25B_2 1.3900
C25B_2 C26B_2 1.3900
F1_2 C22_2 1.317(3)
F2_2 C23_2 1.318(3)
F3_2 C24_2 1.318(3)
F4_2 C25_2 1.317(3)
F5_2 C26_2 1.317(3)
C21_2 C22_2 1.3900
C21_2 C26_2 1.3900
C22_2 C23_2 1.3900
C23_2 C24_2 1.3900
C24_2 C25_2 1.3900
C25_2 C26_2 1.3900
C27_2 C28_2 1.3900
C27_2 C32_2 1.3900
C28_2 C29_2 1.3900
C29_2 C30_2 1.3900
C30_2 C31_2 1.3900
C31_2 C32_2 1.3900
F11B_2 C34B_2 1.320(3)
F12B_2 C35B_2 1.320(3)
F13B_2 C36B_2 1.320(3)
F14B_2 C37B_2 1.320(3)
F15B_2 C38B_2 1.320(3)
C33B_2 C34B_2 1.3900
C33B_2 C38B_2 1.3900
C34B_2 C35B_2 1.3900
C35B_2 C36B_2 1.3900
C36B_2 C37B_2 1.3900
C37B_2 C38B_2 1.3900
F11_2 C34_2 1.320(3)
F12_2 C35_2 1.320(3)
F13_2 C36_2 1.320(3)
F14_2 C37_2 1.320(3)
F15_2 C38_2 1.320(3)
C33_2 C34_2 1.3900
C33_2 C38_2 1.3900
C34_2 C35_2 1.3900
C35_2 C36_2 1.3900
C36_2 C37_2 1.3900
C37_2 C38_2 1.3900
C39_2 C40_2 1.3900
C39_2 C44_2 1.3900
C40_2 C41_2 1.3900
C41_2 C42_2 1.3900
C42_2 C43_2 1.3900
C43_2 C44_2 1.3900
C45_2 C46_2 1.407(9)
C45_2 H45_2 0.9500
C46_2 C47_2 1.396(9)
C46_2 H46_2 0.9500
C47_2 C48_2 1.396(9)
C47_2 H47_2 0.9500
C48_2 C49_2 1.407(9)
C48_2 H48_2 0.9500
C49_2 H49_2 0.9500
C50_2 C52_2 1.503(4)
C50_2 C51_2 1.503(4)
C51_2 C54_2 1.503(4)
C51_2 C53_2 1.503(4)
C51_2 H51_2 1.0000
C52_2 C56_2 1.503(4)
C52_2 C55_2 1.503(4)
C52_2 H52_2 1.0000
C53_2 C57_2 1.503(4)
C53_2 H53A_2 0.9900
C53_2 H53B_2 0.9900
C54_2 C58_2 1.503(4)
C54_2 H54A_2 0.9900
C54_2 H54B_2 0.9900
C55_2 C57_2 1.503(4)
C55_2 H55A_2 0.9900
C55_2 H55B_2 0.9900
C56_2 C58_2 1.503(4)
C56_2 H56A_2 0.9900
C56_2 H56B_2 0.9900
C57_2 C59_2 1.503(4)
C57_2 H57_2 1.0000
C58_2 C59_2 1.503(4)
C58_2 H58_2 1.0000
C59_2 H59A_2 0.9900
C59_2 H59B_2 0.9900
C50B_2 C52B_2 1.503(4)
C50B_2 C51B_2 1.503(4)
C51B_2 C53B_2 1.503(4)
C51B_2 C54B_2 1.503(4)
C51B_2 H51B_2 1.0000
C52B_2 C55B_2 1.503(4)
C52B_2 C56B_2 1.503(4)
C52B_2 H52B_2 1.0000
C53B_2 C57B_2 1.503(4)
C53B_2 H53C_2 0.9900
C53B_2 H53D_2 0.9900
C54B_2 C58B_2 1.503(4)
C54B_2 H54C_2 0.9900
C54B_2 H54D_2 0.9900
C55B_2 C57B_2 1.503(4)
C55B_2 H55C_2 0.9900
C55B_2 H55D_2 0.9900
C56B_2 C58B_2 1.503(4)
C56B_2 H56C_2 0.9900
C56B_2 H56D_2 0.9900
C57B_2 C59B_2 1.503(4)
C57B_2 H57B_2 1.0000
C58B_2 C59B_2 1.503(4)
C58B_2 H58B_2 1.0000
C59B_2 H59C_2 0.9900
C59B_2 H59D_2 0.9900
